data_4305887
loop_
_publ_author_name
'Felicitas Lips'
'Stefanie Dehnen'

_publ_section_title
;
One-Size Adjustable-Gap Cluster Anions: Systematic Approach to Multinary,
Water-Soluble Chalcogenidometalate Compounds
;
_journal_name_full 'Inorganic Chemistry'
_journal_page_first 5561
_journal_page_last 5563
_journal_paper_doi 10.1021/ic8008199
_journal_volume 47
_journal_year 2008
_chemical_formula_sum 'C1.5 H32 K10 O14.5 Se11 Sn4 Te6 Zn4'
_chemical_formula_weight 3043.67
_chemical_name_systematic
; 
 ? 
;
_space_group_IT_number 15
_symmetry_cell_setting monoclinic
_symmetry_space_group_name_Hall '-C 2yc'
_symmetry_space_group_name_H-M 'C 1 2/c 1'
_atom_sites_solution_hydrogens geom
_atom_sites_solution_primary direct
_atom_sites_solution_secondary difmap
_audit_creation_method SHELXL-97
_cell_angle_alpha 90.00
_cell_angle_beta 97.71(3)
_cell_angle_gamma 90.00
_cell_formula_units_Z 8
_cell_length_a 27.003(5)
_cell_length_b 18.867(4)
_cell_length_c 26.631(5)
_cell_measurement_temperature 200(2)
_cell_volume 13445(5)
_computing_structure_refinement 'SHELXL-97 (Sheldrick, 1997)'
_computing_structure_solution 'SHELXS-97 (Sheldrick, 1990)'
_diffrn_ambient_temperature 200(2)
_diffrn_measured_fraction_theta_full 0.962
_diffrn_measured_fraction_theta_max 0.962
_diffrn_radiation_monochromator graphite
_diffrn_radiation_source 'fine-focus sealed tube'
_diffrn_radiation_type MoK\a
_diffrn_radiation_wavelength 0.71073
_diffrn_reflns_av_R_equivalents 0.1916
_diffrn_reflns_av_sigmaI/netI 0.1239
_diffrn_reflns_limit_h_max 32
_diffrn_reflns_limit_h_min -32
_diffrn_reflns_limit_k_max 22
_diffrn_reflns_limit_k_min -22
_diffrn_reflns_limit_l_max 31
_diffrn_reflns_limit_l_min -31
_diffrn_reflns_number 41364
_diffrn_reflns_theta_full 25.00
_diffrn_reflns_theta_max 25.00
_diffrn_reflns_theta_min 1.48
_exptl_absorpt_coefficient_mu 12.022
_exptl_crystal_colour red
_exptl_crystal_density_diffrn 3.007
_exptl_crystal_density_method 'not measured'
_exptl_crystal_description block
_exptl_crystal_F_000 10824
_exptl_crystal_size_max 0.5
_exptl_crystal_size_mid 0.4
_exptl_crystal_size_min 0.2
_refine_diff_density_max 0.465
_refine_diff_density_min -0.525
_refine_diff_density_rms 0.072
_refine_ls_extinction_method none
_refine_ls_goodness_of_fit_ref 1.004
_refine_ls_hydrogen_treatment mixed
_refine_ls_matrix_type full
_refine_ls_number_parameters 409
_refine_ls_number_reflns 11400
_refine_ls_number_restraints 0
_refine_ls_restrained_S_all 1.004
_refine_ls_R_factor_all 0.1061
_refine_ls_R_factor_gt 0.0745
_refine_ls_shift/su_max 0.037
_refine_ls_shift/su_mean 0.003
_refine_ls_structure_factor_coef Fsqd
_refine_ls_weighting_details 'calc w=1/[\s^2^(Fo^2^)+(0.1000P)^2^+0.0000P] where P=(Fo^2^+2Fc^2^)/3'
_refine_ls_weighting_scheme calc
_refine_ls_wR_factor_gt 0.1833
_refine_ls_wR_factor_ref 0.1988
_reflns_number_gt 7542
_reflns_number_total 11400
_reflns_threshold_expression >2sigma(I)
_cod_data_source_file ic8008199-file001_2.cif
_cod_data_source_block K10Zn4Sn4Se11Te6_compound_2
_cod_original_cell_volume 13446(5)
_cod_original_formula_sum 'C1.50 H32 K10 O14.50 Se11 Sn4 Te6 Zn4'
_cod_database_code 4305887

loop_
_symmetry_equiv_pos_as_xyz
'x, y, z'
'-x, y, -z+1/2'
'x+1/2, y+1/2, z'
'-x+1/2, y+1/2, -z+1/2'
'-x, -y, -z'
'x, -y, z-1/2'
'-x+1/2, -y+1/2, -z'
'x+1/2, -y+1/2, z-1/2'

loop_
_atom_site_label
_atom_site_type_symbol
_atom_site_fract_x
_atom_site_fract_y
_atom_site_fract_z
_atom_site_U_iso_or_equiv
_atom_site_adp_type
_atom_site_occupancy
_atom_site_symmetry_multiplicity
_atom_site_calc_flag
_atom_site_refinement_flags
_atom_site_disorder_assembly
_atom_site_disorder_group
Sn1 Sn 0.11929(4) 0.32991(6) 0.11488(3) 0.0742(6) Uani 1 1 d . . .
Sn2 Sn 0.32362(4) 0.53331(6) 0.16539(4) 0.0739(6) Uani 1 1 d . . .
Sn3 Sn 0.09710(4) 0.67976(6) 0.14912(4) 0.0746(6) Uani 1 1 d . . .
Sn4 Sn 0.17864(4) 0.46557(6) 0.34549(3) 0.0716(6) Uani 1 1 d . . .
Te1 Te 0.07692(7) 0.21726(9) 0.06726(6) 0.1178(7) Uani 1 1 d . . .
Te2 Te 0.41811(7) 0.55010(12) 0.15096(8) 0.1302(8) Uani 1 1 d . . .
Te3 Te 0.04291(7) 0.79165(10) 0.11493(7) 0.1197(7) Uani 1 1 d . . .
Te4 Te 0.18091(5) 0.44181(8) 0.44530(3) 0.0949(6) Uani 1 1 d . . .
Se5 Se 0.05260(6) 0.38283(9) 0.16275(6) 0.0795(6) Uani 1 1 d . . .
Se6 Se 0.14306(7) 0.41984(9) 0.04967(5) 0.0775(6) Uani 1 1 d . . .
Te7 Te 0.19822(5) 0.28170(7) 0.17365(4) 0.0953(6) Uani 1 1 d . . .
Se8 Se 0.30414(6) 0.62836(8) 0.22756(5) 0.0708(6) Uani 1 1 d . . .
Se9 Se 0.26790(6) 0.54589(9) 0.07959(5) 0.0734(6) Uani 1 1 d . . .
Se10 Se 0.31800(6) 0.41012(9) 0.20284(5) 0.0762(6) Uani 1 1 d . . .
Se11 Se 0.03883(6) 0.59170(9) 0.18453(6) 0.0750(6) Uani 1 1 d . . .
Se12 Se 0.13271(6) 0.63233(9) 0.07017(5) 0.0769(6) Uani 1 1 d . . .
Te13 Te 0.16853(5) 0.72394(7) 0.21937(4) 0.0940(6) Uani 1 1 d . . .
Se14 Se 0.21439(6) 0.58934(9) 0.33403(5) 0.0753(6) Uani 1 1 d . . .
Se15 Se 0.08583(6) 0.45875(8) 0.30275(5) 0.0718(6) Uani 1 1 d . . .
Se16 Se 0.23199(6) 0.37079(8) 0.31099(5) 0.0730(6) Uani 1 1 d . . .
Se17 Se 0.17987(5) 0.50304(7) 0.19295(4) 0.0644(6) Uani 1 1 d . . .
Zn1 Zn 0.09289(6) 0.48643(10) 0.20986(6) 0.0714(6) Uani 1 1 d . . .
Zn2 Zn 0.18081(7) 0.52317(10) 0.10152(5) 0.0716(7) Uani 1 1 d . . .
Zn3 Zn 0.22989(6) 0.39623(9) 0.21885(5) 0.0688(6) Uani 1 1 d . . .
Zn4 Zn 0.21495(6) 0.60763(9) 0.24101(5) 0.0687(6) Uani 1 1 d . . .
K1 K 0.24549(15) 0.7148(2) 0.12264(13) 0.0849(10) Uani 1 1 d . . .
K2 K 0.12037(19) 0.2865(3) 0.26893(18) 0.1006(12) Uani 1 1 d . . .
K3 K 0.32469(17) 0.4952(2) 0.31551(13) 0.0922(11) Uani 1 1 d . . .
K4 K 0.0876(2) 0.6466(3) 0.30457(17) 0.1096(14) Uani 1 1 d . . .
K5 K 0.2705(3) 0.3637(3) 0.07866(19) 0.1228(17) Uani 1 1 d . . .
K6 K 0.0372(2) 0.5108(4) 0.0668(2) 0.1255(17) Uani 1 1 d . . .
K7 K 0.0000 0.1415(5) 0.2500 0.119(2) Uani 1 2 d S . .
K8A K 0.1676(8) 0.6799(14) 0.4474(8) 0.180(6) Uiso 0.50 1 d P . .
K8B K 0.1499(6) 0.7156(10) 0.4628(6) 0.148(4) Uiso 0.50 1 d P . .
K9A K 0.1782(3) -0.0052(6) 0.0264(3) 0.140(2) Uiso 0.90 1 d P . .
K9B K 0.194(2) 0.030(3) 0.0307(19) 0.103(12) Uiso 0.10 1 d P . .
K10A K 0.0782(8) 0.8516(15) 0.2404(8) 0.145(6) Uiso 0.35 1 d P . .
K10B K 0.0644(6) 0.8947(9) 0.2448(5) 0.164(4) Uiso 0.65 1 d P . .
K11A K 0.1318(7) 0.2155(11) 0.5043(7) 0.132(5) Uiso 0.37 1 d P . .
K11B K 0.151(3) 0.179(5) 0.473(3) 0.19(2) Uiso 0.13 1 d P . .
O1 O 0.0841(6) 0.1633(9) 0.2024(6) 0.108(4) Uiso 1 1 d . . .
O2 O 0.1647(7) 0.7523(10) 0.3640(7) 0.123(5) Uiso 1 1 d . . .
O3 O 0.3331(7) 0.5894(12) 0.3929(7) 0.131(5) Uiso 1 1 d . . .
O4 O 0.2343(8) 0.7946(13) 0.0364(8) 0.142(6) Uiso 1 1 d . . .
O5 O 0.0606(5) 0.3458(9) 0.4078(5) 0.105(4) Uiso 1 1 d . . .
O6 O 0.3405(8) 0.3947(14) 0.3998(9) 0.152(7) Uiso 1 1 d . . .
O7 O 0.0000 0.2875(19) 0.2500 0.149(9) Uiso 1 2 d S . .
O8 O 0.089(2) 0.210(3) 0.340(2) 0.175(17) Uiso 0.50 1 d P . .
O9 O 0.0298(13) 0.768(2) 0.2881(14) 0.125(10) Uiso 0.50 1 d P . .
O10 O 0.0264(16) 0.217(3) 0.3587(17) 0.146(12) Uiso 0.50 1 d P . .
O11 O -0.0568(11) 0.5147(17) 0.0837(11) 0.175(8) Uiso 1 1 d . . .
O12 O 0.2166(15) 0.240(2) 0.0390(15) 0.132(10) Uiso 0.50 1 d P . .
O13 O 0.3391(13) 0.758(2) 0.0953(13) 0.122(9) Uiso 0.50 1 d P . .
O14 O 0.0044(12) 0.3960(19) 0.0013(13) 0.118(9) Uiso 0.50 1 d P . .
O15 O -0.0659(9) 0.6726(15) 0.0924(9) 0.092(6) Uiso 0.50 1 d P . .
O16 O 0.2357(12) 0.3903(19) -0.0346(12) 0.116(8) Uiso 0.50 1 d P . .
O17A O 0.3478(16) 0.372(3) 0.0288(17) 0.166(13) Uiso 0.60 1 d P . .
O17B O 0.3729(15) 0.425(2) 0.0600(15) 0.114(10) Uiso 0.40 1 d P . .
O18 O 0.050(2) 0.261(3) 0.496(2) 0.174(17) Uiso 0.50 1 d P . .
OL1 O 0.0972(11) 0.0807(18) 0.4758(12) 0.108(8) Uiso 0.50 1 d P . .
CL1 C 0.0570(19) -0.067(3) -0.0102(19) 0.114(13) Uiso 0.50 1 d P . .
OL2 O 0.4259(11) 0.5059(17) 0.3224(11) 0.183(9) Uiso 1 1 d . . .
CL2 C 0.4468(9) 0.5009(14) 0.3729(9) 0.111(6) Uiso 1 1 d . . .

loop_
_atom_site_aniso_label
_atom_site_aniso_U_11
_atom_site_aniso_U_22
_atom_site_aniso_U_33
_atom_site_aniso_U_23
_atom_site_aniso_U_13
_atom_site_aniso_U_12
Sn1 0.0920(8) 0.0706(8) 0.0593(7) -0.0016(4) 0.0072(4) -0.0010(5)
Sn2 0.0781(8) 0.0814(8) 0.0646(7) -0.0008(4) 0.0180(4) 0.0020(5)
Sn3 0.0847(8) 0.0742(8) 0.0663(7) 0.0038(4) 0.0152(4) 0.0074(5)
Sn4 0.0906(8) 0.0750(8) 0.0511(6) -0.0014(4) 0.0168(4) 0.0051(5)
Te1 0.1401(13) 0.0969(11) 0.1136(11) -0.0176(8) 0.0069(8) -0.0052(9)
Te2 0.1105(11) 0.1548(17) 0.1338(13) -0.0194(11) 0.0476(9) -0.0067(10)
Te3 0.1327(13) 0.1025(11) 0.1237(11) 0.0139(8) 0.0157(9) 0.0233(9)
Te4 0.1297(11) 0.1011(10) 0.0556(7) -0.0015(5) 0.0187(5) 0.0119(7)
Se5 0.0887(11) 0.0777(11) 0.0740(9) -0.0068(7) 0.0178(7) -0.0082(8)
Se6 0.1091(12) 0.0703(10) 0.0540(8) -0.0031(6) 0.0148(6) -0.0041(8)
Te7 0.1175(10) 0.0926(9) 0.0753(8) -0.0024(5) 0.0113(6) -0.0083(7)
Se8 0.0758(9) 0.0747(10) 0.0627(8) -0.0049(6) 0.0125(6) -0.0025(7)
Se9 0.0810(10) 0.0842(11) 0.0573(8) -0.0017(6) 0.0167(6) 0.0038(7)
Se10 0.0840(10) 0.0759(10) 0.0698(9) -0.0008(6) 0.0142(6) 0.0064(7)
Se11 0.0746(10) 0.0756(10) 0.0770(9) 0.0049(7) 0.0190(6) 0.0055(7)
Se12 0.0876(11) 0.0750(10) 0.0699(9) 0.0029(6) 0.0171(7) 0.0090(7)
Te13 0.1052(10) 0.0953(10) 0.0834(8) 0.0066(6) 0.0195(6) 0.0067(6)
Se14 0.0977(11) 0.0746(10) 0.0550(8) -0.0025(6) 0.0159(6) 0.0011(7)
Se15 0.0888(10) 0.0765(10) 0.0515(7) 0.0033(6) 0.0142(6) 0.0007(7)
Se16 0.0961(11) 0.0729(10) 0.0515(8) 0.0008(5) 0.0151(6) 0.0086(7)
Se17 0.0754(9) 0.0675(9) 0.0517(7) -0.0005(5) 0.0135(5) 0.0007(6)
Zn1 0.0792(11) 0.0753(11) 0.0617(9) -0.0006(7) 0.0168(7) -0.0010(8)
Zn2 0.0898(12) 0.0721(11) 0.0541(8) 0.0004(6) 0.0140(7) 0.0017(8)
Zn3 0.0836(11) 0.0696(11) 0.0539(8) -0.0021(6) 0.0119(6) 0.0042(8)
Zn4 0.0804(11) 0.0696(11) 0.0573(8) -0.0032(6) 0.0135(6) 0.0004(8)
K1 0.098(2) 0.081(2) 0.0781(18) 0.0021(16) 0.0203(16) -0.0045(18)
K2 0.112(3) 0.089(3) 0.104(3) -0.011(2) 0.027(2) -0.002(2)
K3 0.112(3) 0.096(3) 0.0656(17) -0.0024(16) 0.0016(16) 0.002(2)
K4 0.117(3) 0.121(4) 0.094(3) -0.017(2) 0.027(2) -0.001(3)
K5 0.169(5) 0.098(3) 0.099(3) -0.006(2) 0.009(3) 0.024(3)
K6 0.117(3) 0.143(5) 0.110(3) -0.002(3) -0.005(3) -0.001(3)
K7 0.103(4) 0.131(6) 0.127(5) 0.000 0.028(4) 0.000

loop_
_atom_type_symbol
_atom_type_description
_atom_type_scat_dispersion_real
_atom_type_scat_dispersion_imag
_atom_type_scat_source
C C 0.0033 0.0016 'International Tables Vol C Tables 4.2.6.8 and 6.1.1.4'
H H 0.0000 0.0000 'International Tables Vol C Tables 4.2.6.8 and 6.1.1.4'
O O 0.0106 0.0060 'International Tables Vol C Tables 4.2.6.8 and 6.1.1.4'
K K 0.2009 0.2494 'International Tables Vol C Tables 4.2.6.8 and 6.1.1.4'
Zn Zn 0.2839 1.4301 'International Tables Vol C Tables 4.2.6.8 and 6.1.1.4'
Se Se -0.0929 2.2259 'International Tables Vol C Tables 4.2.6.8 and 6.1.1.4'
Sn Sn -0.6537 1.4246 'International Tables Vol C Tables 4.2.6.8 and 6.1.1.4'
Te Te -0.5308 1.6751 'International Tables Vol C Tables 4.2.6.8 and 6.1.1.4'

loop_
_geom_angle_atom_site_label_1
_geom_angle_atom_site_label_2
_geom_angle_atom_site_label_3
_geom_angle
_geom_angle_site_symmetry_1
_geom_angle_site_symmetry_3
_geom_angle_publ_flag
Se5 Sn1 Se6 109.69(7) . . ?
Se5 Sn1 Te7 114.12(6) . . ?
Se6 Sn1 Te7 111.98(7) . . ?
Se5 Sn1 Te1 105.36(7) . . ?
Se6 Sn1 Te1 109.66(6) . . ?
Te7 Sn1 Te1 105.68(6) . . ?
Se10 Sn2 Se8 111.16(6) . . ?
Se10 Sn2 Se9 111.98(7) . . ?
Se8 Sn2 Se9 111.46(6) . . ?
Se10 Sn2 Te2 106.00(7) . . ?
Se8 Sn2 Te2 107.31(7) . . ?
Se9 Sn2 Te2 108.65(7) . . ?
Se10 Sn2 K3 56.24(7) . . ?
Se8 Sn2 K3 57.21(7) . . ?
Se9 Sn2 K3 144.82(8) . . ?
Te2 Sn2 K3 106.52(9) . . ?
Se10 Sn2 K5 58.10(9) . . ?
Se8 Sn2 K5 146.25(11) . . ?
Se9 Sn2 K5 56.75(9) . . ?
Te2 Sn2 K5 106.44(11) . . ?
K3 Sn2 K5 111.91(11) . . ?
Se10 Sn2 K1 144.75(7) . . ?
Se8 Sn2 K1 56.52(7) . . ?
Se9 Sn2 K1 57.24(7) . . ?
Te2 Sn2 K1 109.23(8) . . ?
K3 Sn2 K1 110.90(8) . . ?
K5 Sn2 K1 111.58(10) . . ?
Se11 Sn3 Se12 112.94(7) . . ?
Se11 Sn3 Te13 111.84(6) . . ?
Se12 Sn3 Te13 111.72(6) . . ?
Se11 Sn3 Te3 107.74(7) . . ?
Se12 Sn3 Te3 104.12(6) . . ?
Te13 Sn3 Te3 107.98(7) . . ?
Se11 Sn3 K6 58.04(10) . . ?
Se12 Sn3 K6 57.06(10) . . ?
Te13 Sn3 K6 145.94(10) . . ?
Te3 Sn3 K6 106.03(10) . . ?
Se11 Sn3 K10A 99.4(3) . . ?
Se12 Sn3 K10A 147.1(3) . . ?
Te13 Sn3 K10A 58.0(3) . . ?
Te3 Sn3 K10A 58.1(3) . . ?
K6 Sn3 K10A 149.3(3) . . ?
Se16 Sn4 Se14 110.93(7) . . ?
Se16 Sn4 Se15 111.38(6) . . ?
Se14 Sn4 Se15 110.36(6) . . ?
Se16 Sn4 Te4 107.52(6) . . ?
Se14 Sn4 Te4 108.11(6) . . ?
Se15 Sn4 Te4 108.41(6) . . ?
Se16 Sn4 K2 56.32(8) . . ?
Se14 Sn4 K2 143.99(8) . . ?
Se15 Sn4 K2 57.80(8) . . ?
Te4 Sn4 K2 107.89(8) . . ?
Se16 Sn4 K3 55.14(7) . . ?
Se14 Sn4 K3 58.20(7) . . ?
Se15 Sn4 K3 143.19(6) . . ?
Te4 Sn4 K3 108.38(7) . . ?
K2 Sn4 K3 108.76(9) . . ?
Sn1 Te1 K8B 81.5(3) . 6_565 ?
Sn2 Te2 K7 117.04(6) . 3 ?
Sn2 Te2 K10B 80.7(2) . 4_545 ?
K7 Te2 K10B 80.9(3) 3 4_545 ?
Sn3 Te3 K10A 82.2(4) . . ?
Sn3 Te3 K10B 94.7(3) . . ?
K10A Te3 K10B 12.5(4) . . ?
Sn3 Te3 K11A 82.5(3) . 6_565 ?
K10A Te3 K11A 126.0(4) . 6_565 ?
K10B Te3 K11A 128.6(3) . 6_565 ?
Sn4 Te4 K9B 89.7(8) . 4 ?
Sn4 Te4 K9A 92.32(13) . 4 ?
K9B Te4 K9A 11.8(9) 4 4 ?
Zn1 Se5 Sn1 105.63(8) . . ?
Zn1 Se5 K6 80.06(12) . . ?
Sn1 Se5 K6 85.85(12) . . ?
Zn1 Se5 K2 81.99(10) . . ?
Sn1 Se5 K2 82.96(9) . . ?
K6 Se5 K2 155.42(13) . . ?
Zn2 Se6 Sn1 105.04(6) . . ?
Zn2 Se6 K6 79.78(12) . . ?
Sn1 Se6 K6 87.28(12) . . ?
Zn2 Se6 K8A 138.4(4) . 6_565 ?
Sn1 Se6 K8A 105.4(4) . 6_565 ?
K6 Se6 K8A 129.2(4) . 6_565 ?
Zn2 Se6 K8B 151.7(3) . 6_565 ?
Sn1 Se6 K8B 90.3(3) . 6_565 ?
K6 Se6 K8B 125.4(3) . 6_565 ?
K8A Se6 K8B 15.8(4) 6_565 6_565 ?
Zn2 Se6 K5 78.73(11) . . ?
Sn1 Se6 K5 88.80(11) . . ?
K6 Se6 K5 156.33(13) . . ?
K8A Se6 K5 74.2(4) 6_565 . ?
K8B Se6 K5 77.9(3) 6_565 . ?
Zn3 Te7 Sn1 100.40(7) . . ?
Zn3 Te7 K2 80.39(9) . . ?
Sn1 Te7 K2 84.56(10) . . ?
Zn3 Te7 K5 78.28(10) . . ?
Sn1 Te7 K5 84.78(10) . . ?
K2 Te7 K5 153.97(12) . . ?
Zn4 Se8 Sn2 105.60(7) . . ?
Zn4 Se8 K3 81.89(9) . . ?
Sn2 Se8 K3 84.22(8) . . ?
Zn4 Se8 K1 81.01(9) . . ?
Sn2 Se8 K1 85.32(8) . . ?
K3 Se8 K1 156.73(11) . . ?
Zn4 Se8 K2 132.39(10) . 4 ?
Sn2 Se8 K2 115.76(9) . 4 ?
K3 Se8 K2 123.31(11) . 4 ?
K1 Se8 K2 79.95(11) . 4 ?
Zn2 Se9 Sn2 103.29(6) . . ?
Zn2 Se9 K9A 131.35(18) . 7 ?
Sn2 Se9 K9A 116.61(15) . 7 ?
Zn2 Se9 K5 81.55(13) . . ?
Sn2 Se9 K5 84.50(10) . . ?
K9A Se9 K5 76.1(2) 7 . ?
Zn2 Se9 K1 82.57(9) . . ?
Sn2 Se9 K1 84.16(8) . . ?
K9A Se9 K1 126.14(19) 7 . ?
K5 Se9 K1 157.80(12) . . ?
Zn2 Se9 K9B 120.1(10) . 7 ?
Sn2 Se9 K9B 120.0(8) . 7 ?
K9A Se9 K9B 13.1(9) 7 7 ?
K5 Se9 K9B 65.1(10) . 7 ?
K1 Se9 K9B 136.9(10) . 7 ?
Zn2 Se9 K11B 144.0(14) . 4 ?
Sn2 Se9 K11B 95.4(13) . 4 ?
K9A Se9 K11B 60.6(14) 7 4 ?
K5 Se9 K11B 131.3(14) . 4 ?
K1 Se9 K11B 68.9(14) . 4 ?
K9B Se9 K11B 73.5(17) 7 4 ?
Zn3 Se10 Sn2 105.81(7) . . ?
Zn3 Se10 K10A 132.9(5) . 4_545 ?
Sn2 Se10 K10A 114.0(5) . 4_545 ?
Zn3 Se10 K10B 143.7(3) . 4_545 ?
Sn2 Se10 K10B 98.1(3) . 4_545 ?
K10A Se10 K10B 15.9(4) 4_545 4_545 ?
Zn3 Se10 K3 80.59(9) . . ?
Sn2 Se10 K3 85.14(9) . . ?
K10A Se10 K3 78.8(4) 4_545 . ?
K10B Se10 K3 74.6(3) 4_545 . ?
Zn3 Se10 K5 84.13(13) . . ?
Sn2 Se10 K5 83.77(11) . . ?
K10A Se10 K5 123.3(4) 4_545 . ?
K10B Se10 K5 126.0(3) 4_545 . ?
K3 Se10 K5 157.90(13) . . ?
Zn1 Se11 Sn3 104.46(7) . . ?
Zn1 Se11 K4 81.51(11) . . ?
Sn3 Se11 K4 88.25(11) . . ?
Zn1 Se11 K6 80.29(12) . . ?
Sn3 Se11 K6 83.48(12) . . ?
K4 Se11 K6 157.41(14) . . ?
Zn1 Se11 K4 136.75(11) . 2 ?
Sn3 Se11 K4 118.57(10) . 2 ?
K4 Se11 K4 94.96(14) . 2 ?
K6 Se11 K4 107.46(14) . 2 ?
Zn2 Se12 Sn3 104.18(7) . . ?
Zn2 Se12 K11A 147.0(3) . 6_565 ?
Sn3 Se12 K11A 98.7(3) . 6_565 ?
Zn2 Se12 K6 79.34(12) . . ?
Sn3 Se12 K6 83.85(12) . . ?
K11A Se12 K6 127.0(3) 6_565 . ?
Zn2 Se12 K1 81.39(9) . . ?
Sn3 Se12 K1 85.46(8) . . ?
K11A Se12 K1 77.1(3) 6_565 . ?
K6 Se12 K1 154.91(12) . . ?
Zn4 Te13 Sn3 100.29(7) . . ?
Zn4 Te13 K1 78.66(8) . . ?
Sn3 Te13 K1 85.00(8) . . ?
Zn4 Te13 K10A 151.7(4) . . ?
Sn3 Te13 K10A 82.7(4) . . ?
K1 Te13 K10A 129.6(4) . . ?
Zn4 Te13 K4 80.41(10) . . ?
Sn3 Te13 K4 82.69(9) . . ?
K1 Te13 K4 153.35(12) . . ?
K10A Te13 K4 72.0(4) . . ?
Zn4 Se14 Sn4 107.22(7) . . ?
Zn4 Se14 K3 79.35(8) . . ?
Sn4 Se14 K3 84.10(9) . . ?
Zn4 Se14 K4 82.76(10) . . ?
Sn4 Se14 K4 86.36(11) . . ?
K3 Se14 K4 156.20(10) . . ?
Zn4 Se14 K8A 139.9(4) . . ?
Sn4 Se14 K8A 98.2(4) . . ?
K3 Se14 K8A 134.7(3) . . ?
K4 Se14 K8A 68.3(3) . . ?
Zn1 Se15 Sn4 102.67(7) . . ?
Zn1 Se15 K2 83.38(10) . . ?
Sn4 Se15 K2 83.43(9) . . ?
Zn1 Se15 K4 78.85(9) . . ?
Sn4 Se15 K4 86.26(10) . . ?
K2 Se15 K4 156.96(12) . . ?
Zn3 Se16 Sn4 106.32(7) . . ?
Zn3 Se16 K3 79.78(8) . . ?
Sn4 Se16 K3 87.26(9) . . ?
Zn3 Se16 K1 130.43(9) . 4_545 ?
Sn4 Se16 K1 118.99(8) . 4_545 ?
K3 Se16 K1 119.33(11) . 4_545 ?
Zn3 Se16 K2 82.31(10) . . ?
Sn4 Se16 K2 85.93(9) . . ?
K3 Se16 K2 158.19(11) . . ?
K1 Se16 K2 81.92(11) 4_545 . ?
Zn2 Se17 Zn1 109.59(8) . . ?
Zn2 Se17 Zn4 109.52(8) . . ?
Zn1 Se17 Zn4 108.36(7) . . ?
Zn2 Se17 Zn3 108.85(7) . . ?
Zn1 Se17 Zn3 110.06(8) . . ?
Zn4 Se17 Zn3 110.44(8) . . ?
Se17 Zn1 Se5 111.67(8) . . ?
Se17 Zn1 Se11 112.62(8) . . ?
Se5 Zn1 Se11 106.69(9) . . ?
Se17 Zn1 Se15 113.44(8) . . ?
Se5 Zn1 Se15 104.03(8) . . ?
Se11 Zn1 Se15 107.81(8) . . ?
Se17 Zn1 K6 93.31(11) . . ?
Se5 Zn1 K6 61.29(12) . . ?
Se11 Zn1 K6 60.83(11) . . ?
Se15 Zn1 K6 153.14(12) . . ?
Se17 Zn1 K4 97.83(10) . . ?
Se5 Zn1 K4 150.50(10) . . ?
Se11 Zn1 K4 59.69(10) . . ?
Se15 Zn1 K4 61.67(9) . . ?
K6 Zn1 K4 119.16(14) . . ?
Se17 Zn2 Se12 112.34(8) . . ?
Se17 Zn2 Se6 111.35(8) . . ?
Se12 Zn2 Se6 107.34(8) . . ?
Se17 Zn2 Se9 112.72(8) . . ?
Se12 Zn2 Se9 103.81(8) . . ?
Se6 Zn2 Se9 108.89(8) . . ?
Se17 Zn2 K6 94.82(11) . . ?
Se12 Zn2 K6 60.93(12) . . ?
Se6 Zn2 K6 60.30(12) . . ?
Se9 Zn2 K6 152.35(11) . . ?
Se17 Zn2 K5 97.02(10) . . ?
Se12 Zn2 K5 150.42(10) . . ?
Se6 Zn2 K5 62.58(11) . . ?
Se9 Zn2 K5 59.17(12) . . ?
K6 Zn2 K5 122.09(15) . . ?
Se17 Zn2 K1 93.56(8) . . ?
Se12 Zn2 K1 60.39(8) . . ?
Se6 Zn2 K1 155.09(8) . . ?
Se9 Zn2 K1 58.76(8) . . ?
K6 Zn2 K1 119.33(13) . . ?
K5 Zn2 K1 116.20(13) . . ?
Se17 Zn3 Se10 111.46(8) . . ?
Se17 Zn3 Se16 111.77(7) . . ?
Se10 Zn3 Se16 107.05(8) . . ?
Se17 Zn3 Te7 114.88(8) . . ?
Se10 Zn3 Te7 105.96(8) . . ?
Se16 Zn3 Te7 105.18(8) . . ?
Se17 Zn3 K3 94.62(9) . . ?
Se10 Zn3 K3 59.94(8) . . ?
Se16 Zn3 K3 60.75(8) . . ?
Te7 Zn3 K3 150.51(9) . . ?
Se17 Zn3 K2 96.58(9) . . ?
Se10 Zn3 K2 151.95(10) . . ?
Se16 Zn3 K2 59.36(9) . . ?
Te7 Zn3 K2 60.21(8) . . ?
K3 Zn3 K2 118.94(10) . . ?
Se17 Zn3 K5 94.08(9) . . ?
Se10 Zn3 K5 58.51(11) . . ?
Se16 Zn3 K5 154.03(11) . . ?
Te7 Zn3 K5 63.70(10) . . ?
K3 Zn3 K5 116.60(12) . . ?
K2 Zn3 K5 122.10(12) . . ?
Se17 Zn4 Se14 110.47(8) . . ?
Se17 Zn4 Se8 111.03(7) . . ?
Se14 Zn4 Se8 107.20(8) . . ?
Se17 Zn4 Te13 115.27(8) . . ?
Se14 Zn4 Te13 105.88(7) . . ?
Se8 Zn4 Te13 106.55(8) . . ?
Se17 Zn4 K1 95.90(8) . . ?
Se14 Zn4 K1 153.59(9) . . ?
Se8 Zn4 K1 59.78(8) . . ?
Te13 Zn4 K1 61.69(7) . . ?
Se17 Zn4 K3 92.34(8) . . ?
Se14 Zn4 K3 62.18(8) . . ?
Se8 Zn4 K3 59.14(8) . . ?
Te13 Zn4 K3 152.37(9) . . ?
K1 Zn4 K3 117.09(10) . . ?
Se17 Zn4 K4 94.15(9) . . ?
Se14 Zn4 K4 59.95(9) . . ?
Se8 Zn4 K4 154.76(10) . . ?
Te13 Zn4 K4 61.67(9) . . ?
K1 Zn4 K4 121.17(11) . . ?
K3 Zn4 K4 120.19(10) . . ?
O4 K1 O13 68.3(9) . . ?
O4 K1 Se8 159.1(5) . . ?
O13 K1 Se8 90.8(7) . . ?
O4 K1 Se16 87.3(5) . 4 ?
O13 K1 Se16 77.7(8) . 4 ?
Se8 K1 Se16 87.59(9) . 4 ?
O4 K1 Se9 103.5(5) . . ?
O13 K1 Se9 88.6(8) . . ?
Se8 K1 Se9 75.55(9) . . ?
Se16 K1 Se9 158.16(14) 4 . ?
O4 K1 Te13 125.4(5) . . ?
O13 K1 Te13 143.7(7) . . ?
Se8 K1 Te13 71.41(7) . . ?
Se16 K1 Te13 70.37(8) 4 . ?
Se9 K1 Te13 115.64(11) . . ?
O4 K1 Se12 85.3(5) . . ?
O13 K1 Se12 140.6(7) . . ?
Se8 K1 Se12 113.03(11) . . ?
Se16 K1 Se12 131.46(13) 4 . ?
Se9 K1 Se12 69.15(8) . . ?
Te13 K1 Se12 75.49(9) . . ?
O4 K1 Zn4 161.6(5) . . ?
O13 K1 Zn4 130.0(7) . . ?
Se8 K1 Zn4 39.22(5) . . ?
Se16 K1 Zn4 94.00(9) 4 . ?
Se9 K1 Zn4 81.76(9) . . ?
Te13 K1 Zn4 39.66(5) . . ?
Se12 K1 Zn4 80.10(9) . . ?
O4 K1 Zn2 112.4(5) . . ?
O13 K1 Zn2 127.2(8) . . ?
Se8 K1 Zn2 80.26(9) . . ?
Se16 K1 Zn2 152.04(11) 4 . ?
Se9 K1 Zn2 38.67(6) . . ?
Te13 K1 Zn2 81.87(8) . . ?
Se12 K1 Zn2 38.22(5) . . ?
Zn4 K1 Zn2 60.99(7) . . ?
O4 K1 K11B 64.7(14) . 4 ?
O13 K1 K11B 34.9(15) . 4 ?
Se8 K1 K11B 98.7(13) . 4 ?
Se16 K1 K11B 111.9(13) 4 4 ?
Se9 K1 K11B 58.5(13) . 4 ?
Te13 K1 K11B 169.9(13) . 4 ?
Se12 K1 K11B 107.8(12) . 4 ?
Zn4 K1 K11B 130.7(13) . 4 ?
Zn2 K1 K11B 94.9(13) . 4 ?
O4 K1 Sn2 133.5(5) . . ?
O13 K1 Sn2 82.3(8) . . ?
Se8 K1 Sn2 38.16(5) . . ?
Se16 K1 Sn2 121.46(11) 4 . ?
Se9 K1 Sn2 38.60(5) . . ?
Te13 K1 Sn2 99.77(9) . . ?
Se12 K1 Sn2 97.23(10) . . ?
Zn4 K1 Sn2 60.17(6) . . ?
Zn2 K1 Sn2 59.06(7) . . ?
K11B K1 Sn2 70.5(13) 4 . ?
O4 K1 K11A 39.4(5) . 6_565 ?
O13 K1 K11A 107.4(8) . 6_565 ?
Se8 K1 K11A 161.4(3) . 6_565 ?
Se16 K1 K11A 100.1(3) 4 6_565 ?
Se9 K1 K11A 100.2(3) . 6_565 ?
Te13 K1 K11A 95.0(3) . 6_565 ?
Se12 K1 K11A 49.6(3) . 6_565 ?
Zn4 K1 K11A 122.7(3) . 6_565 ?
Zn2 K1 K11A 85.3(3) . 6_565 ?
K11B K1 K11A 94.2(12) 4 6_565 ?
Sn2 K1 K11A 138.5(3) . 6_565 ?
O8 K2 O1 83.7(14) . . ?
O8 K2 O7 72.4(13) . . ?
O1 K2 O7 70.7(6) . . ?
O8 K2 Se16 111.9(12) . . ?
O1 K2 Se16 138.3(3) . . ?
O7 K2 Se16 149.9(6) . . ?
O8 K2 Te7 142.7(13) . . ?
O1 K2 Te7 74.5(3) . . ?
O7 K2 Te7 125.24(15) . . ?
Se16 K2 Te7 70.44(10) . . ?
O8 K2 Se15 101.5(13) . . ?
O1 K2 Se15 141.8(3) . . ?
O7 K2 Se15 74.9(6) . . ?
Se16 K2 Se15 75.09(10) . . ?
Te7 K2 Se15 114.38(14) . . ?
O8 K2 Se8 76.3(13) . 4_545 ?
O1 K2 Se8 60.9(3) . 4_545 ?
O7 K2 Se8 124.3(6) . 4_545 ?
Se16 K2 Se8 84.67(12) . 4_545 ?
Te7 K2 Se8 66.79(9) . 4_545 ?
Se15 K2 Se8 157.26(16) . 4_545 ?
O8 K2 Se5 131.3(12) . . ?
O1 K2 Se5 80.7(3) . . ?
O7 K2 Se5 59.0(4) . . ?
Se16 K2 Se5 110.32(14) . . ?
Te7 K2 Se5 74.85(10) . . ?
Se15 K2 Se5 67.43(10) . . ?
Se8 K2 Se5 131.02(13) 4_545 . ?
O8 K2 Zn3 149.1(12) . . ?
O1 K2 Zn3 113.7(3) . . ?
O7 K2 Zn3 136.3(5) . . ?
Se16 K2 Zn3 38.33(6) . . ?
Te7 K2 Zn3 39.39(6) . . ?
Se15 K2 Zn3 80.82(10) . . ?
Se8 K2 Zn3 89.78(11) 4_545 . ?
Se5 K2 Zn3 78.40(10) . . ?
O8 K2 Sn4 103.4(13) . . ?
O1 K2 Sn4 172.8(3) . . ?
O7 K2 Sn4 112.4(6) . . ?
Se16 K2 Sn4 37.74(6) . . ?
Te7 K2 Sn4 98.75(11) . . ?
Se15 K2 Sn4 38.77(6) . . ?
Se8 K2 Sn4 119.04(13) 4_545 . ?
Se5 K2 Sn4 95.34(11) . . ?
Zn3 K2 Sn4 59.42(7) . . ?
O8 K2 K7 53.8(13) . . ?
O1 K2 K7 41.0(3) . . ?
O7 K2 K7 40.7(6) . . ?
Se16 K2 K7 163.55(17) . . ?
Te7 K2 K7 115.03(12) . . ?
Se15 K2 K7 113.64(15) . . ?
Se8 K2 K7 83.72(14) 4_545 . ?
Se5 K2 K7 86.11(13) . . ?
Zn3 K2 K7 152.88(13) . . ?
Sn4 K2 K7 145.21(13) . . ?
O8 K2 K1 71.5(12) . 4_545 ?
O1 K2 K1 108.3(3) . 4_545 ?
O7 K2 K1 143.7(3) . 4_545 ?
Se16 K2 K1 48.90(9) . 4_545 ?
Te7 K2 K1 87.01(11) . 4_545 ?
Se15 K2 K1 109.18(12) . 4_545 ?
Se8 K2 K1 48.34(8) 4_545 4_545 ?
Se5 K2 K1 156.99(14) . 4_545 ?
Zn3 K2 K1 78.60(10) . 4_545 ?
Sn4 K2 K1 73.22(10) . 4_545 ?
K7 K2 K1 114.81(15) . 4_545 ?
O3 K3 OL2 85.4(8) . . ?
O3 K3 O6 81.5(6) . . ?
OL2 K3 O6 87.4(8) . . ?
O3 K3 Se10 167.0(5) . . ?
OL2 K3 Se10 91.6(6) . . ?
O6 K3 Se10 111.0(5) . . ?
O3 K3 Se16 117.6(4) . . ?
OL2 K3 Se16 140.9(7) . . ?
O6 K3 Se16 67.3(5) . . ?
Se10 K3 Se16 72.06(9) . . ?
O3 K3 Se8 91.6(5) . . ?
OL2 K3 Se8 93.5(7) . . ?
O6 K3 Se8 173.0(5) . . ?
Se10 K3 Se8 75.97(8) . . ?
Se16 K3 Se8 115.34(12) . . ?
O3 K3 CL2 70.4(6) . . ?
OL2 K3 CL2 22.4(7) . . ?
O6 K3 CL2 69.3(6) . . ?
Se10 K3 CL2 110.0(4) . . ?
Se16 K3 CL2 133.6(5) . . ?
Se8 K3 CL2 109.7(4) . . ?
O3 K3 Se14 63.5(4) . . ?
OL2 K3 Se14 143.6(7) . . ?
O6 K3 Se14 104.8(5) . . ?
Se10 K3 Se14 114.41(12) . . ?
Se16 K3 Se14 74.06(10) . . ?
Se8 K3 Se14 70.56(9) . . ?
CL2 K3 Se14 133.8(4) . . ?
O3 K3 Zn3 143.7(4) . . ?
OL2 K3 Zn3 130.6(7) . . ?
O6 K3 Zn3 102.4(5) . . ?
Se10 K3 Zn3 39.46(6) . . ?
Se16 K3 Zn3 39.48(5) . . ?
Se8 K3 Zn3 82.35(8) . . ?
CL2 K3 Zn3 145.2(4) . . ?
Se14 K3 Zn3 80.87(9) . . ?
O3 K3 Zn4 90.6(4) . . ?
OL2 K3 Zn4 132.2(7) . . ?
O6 K3 Zn4 139.0(5) . . ?
Se10 K3 Zn4 82.09(8) . . ?
Se16 K3 Zn4 81.66(10) . . ?
Se8 K3 Zn4 38.97(6) . . ?
CL2 K3 Zn4 144.5(5) . . ?
Se14 K3 Zn4 38.47(5) . . ?
Zn3 K3 Zn4 62.59(7) . . ?
O3 K3 K10B 128.1(5) . 4_545 ?
OL2 K3 K10B 43.3(7) . 4_545 ?
O6 K3 K10B 87.8(5) . 4_545 ?
Se10 K3 K10B 51.8(2) . 4_545 ?
Se16 K3 K10B 104.0(3) . 4_545 ?
Se8 K3 K10B 97.6(3) . 4_545 ?
CL2 K3 K10B 58.4(5) . 4_545 ?
Se14 K3 K10B 164.8(2) . 4_545 ?
Zn3 K3 K10B 88.2(2) . 4_545 ?
Zn4 K3 K10B 126.6(2) . 4_545 ?
O3 K3 Sn2 128.5(5) . . ?
OL2 K3 Sn2 85.8(6) . . ?
O6 K3 Sn2 148.4(5) . . ?
Se10 K3 Sn2 38.62(5) . . ?
Se16 K3 Sn2 100.28(9) . . ?
Se8 K3 Sn2 38.57(5) . . ?
CL2 K3 Sn2 108.2(4) . . ?
Se14 K3 Sn2 98.78(10) . . ?
Zn3 K3 Sn2 60.81(6) . . ?
Zn4 K3 Sn2 60.32(6) . . ?
K10B K3 Sn2 66.5(2) 4_545 . ?
O9 K4 O15 80.2(9) . 2 ?
O9 K4 O2 82.8(8) . . ?
O15 K4 O2 67.9(6) 2 . ?
O9 K4 Se11 88.0(8) . . ?
O15 K4 Se11 145.2(5) 2 . ?
O2 K4 Se11 143.1(4) . . ?
O9 K4 Se15 145.0(8) . . ?
O15 K4 Se15 100.2(6) 2 . ?
O2 K4 Se15 130.2(4) . . ?
Se11 K4 Se15 71.60(11) . . ?
O9 K4 Se14 141.7(8) . . ?
O15 K4 Se14 98.7(5) 2 . ?
O2 K4 Se14 62.1(3) . . ?
Se11 K4 Se14 110.35(13) . . ?
Se15 K4 Se14 73.23(12) . . ?
O9 K4 Se11 74.6(8) . 2 ?
O15 K4 Se11 70.3(5) 2 2 ?
O2 K4 Se11 135.1(3) . 2 ?
Se11 K4 Se11 75.01(11) . 2 ?
Se15 K4 Se11 72.77(11) . 2 ?
Se14 K4 Se11 141.47(18) . 2 ?
O9 K4 Te13 86.7(8) . . ?
O15 K4 Te13 136.6(6) 2 . ?
O2 K4 Te13 69.5(3) . . ?
Se11 K4 Te13 74.36(10) . . ?
Se15 K4 Te13 113.46(13) . . ?
Se14 K4 Te13 67.81(9) . . ?
Se11 K4 Te13 144.40(16) 2 . ?
O9 K4 Zn1 126.8(8) . . ?
O15 K4 Zn1 139.2(6) 2 . ?
O2 K4 Zn1 136.6(4) . . ?
Se11 K4 Zn1 38.80(6) . . ?
Se15 K4 Zn1 39.48(6) . . ?
Se14 K4 Zn1 78.07(11) . . ?
Se11 K4 Zn1 87.00(12) 2 . ?
Te13 K4 Zn1 80.40(9) . . ?
O9 K4 Zn4 124.6(8) . . ?
O15 K4 Zn4 134.6(5) 2 . ?
O2 K4 Zn4 77.7(3) . . ?
Se11 K4 Zn4 78.49(9) . . ?
Se15 K4 Zn4 79.94(11) . . ?
Se14 K4 Zn4 37.29(6) . . ?
Se11 K4 Zn4 146.65(15) 2 . ?
Te13 K4 Zn4 37.92(6) . . ?
Zn1 K4 Zn4 59.65(8) . . ?
O9 K4 K8A 103.4(8) . . ?
O15 K4 K8A 42.4(6) 2 . ?
O2 K4 K8A 38.6(5) . . ?
Se11 K4 K8A 168.2(4) . . ?
Se15 K4 K8A 99.6(4) . . ?
Se14 K4 K8A 58.7(4) . . ?
Se11 K4 K8A 110.5(3) 2 . ?
Te13 K4 K8A 103.1(3) . . ?
Zn1 K4 K8A 129.8(4) . . ?
Zn4 K4 K8A 92.5(4) . . ?
O9 K4 K10A 34.6(8) . . ?
O15 K4 K10A 102.6(7) 2 . ?
O2 K4 K10A 67.9(5) . . ?
Se11 K4 K10A 84.6(3) . . ?
Se15 K4 K10A 155.6(3) . . ?
Se14 K4 K10A 111.7(3) . . ?
Se11 K4 K10A 106.8(3) 2 . ?
Te13 K4 K10A 52.6(3) . . ?
Zn1 K4 K10A 116.6(3) . . ?
Zn4 K4 K10A 90.3(3) . . ?
K8A K4 K10A 103.1(5) . . ?
O17A K5 O12 105.2(13) . . ?
O17A K5 O2 81.5(11) . 4_545 ?
O12 K5 O2 81.4(9) . 4_545 ?
O17A K5 O16 69.7(12) . . ?
O12 K5 O16 72.5(10) . . ?
O2 K5 O16 133.6(8) 4_545 . ?
O17A K5 O17B 27.0(12) . . ?
O12 K5 O17B 131.6(11) . . ?
O2 K5 O17B 82.7(9) 4_545 . ?
O16 K5 O17B 86.7(10) . . ?
O17A K5 Se9 87.7(11) . . ?
O12 K5 Se9 143.6(8) . . ?
O2 K5 Se9 134.8(4) 4_545 . ?
O16 K5 Se9 80.8(7) . . ?
O17B K5 Se9 69.2(8) . . ?
O17A K5 Se10 104.3(10) . . ?
O12 K5 Se10 130.9(8) . . ?
O2 K5 Se10 65.3(4) 4_545 . ?
O16 K5 Se10 155.8(7) . . ?
O17B K5 Se10 80.5(8) . . ?
Se9 K5 Se10 75.41(12) . . ?
O17A K5 Se6 132.7(10) . . ?
O12 K5 Se6 74.8(8) . . ?
O2 K5 Se6 142.2(4) 4_545 . ?
O16 K5 Se6 65.4(6) . . ?
O17B K5 Se6 134.9(8) . . ?
Se9 K5 Se6 71.72(11) . . ?
Se10 K5 Se6 110.48(16) . . ?
O17A K5 Te7 153.2(10) . . ?
O12 K5 Te7 68.1(8) . . ?
O2 K5 Te7 71.9(4) 4_545 . ?
O16 K5 Te7 127.8(7) . . ?
O17B K5 Te7 145.4(8) . . ?
Se9 K5 Te7 113.38(15) . . ?
Se10 K5 Te7 67.75(10) . . ?
Se6 K5 Te7 72.19(14) . . ?
O17A K5 K9B 43.4(13) . 7 ?
O12 K5 K9B 108.4(12) . 7 ?
O2 K5 K9B 124.9(9) 4_545 7 ?
O16 K5 K9B 39.6(11) . 7 ?
O17B K5 K9B 49.7(11) . 7 ?
Se9 K5 K9B 58.8(9) . 7 ?
Se10 K5 K9B 120.1(9) . 7 ?
Se6 K5 K9B 90.7(8) . 7 ?
Te7 K5 K9B 162.9(8) . 7 ?
O17A K5 K8B 51.4(11) . 4_545 ?
O12 K5 K8B 64.7(8) . 4_545 ?
O2 K5 K8B 47.0(4) 4_545 4_545 ?
O16 K5 K8B 86.8(7) . 4_545 ?
O17B K5 K8B 71.1(9) . 4_545 ?
Se9 K5 K8B 139.0(4) . 4_545 ?
Se10 K5 K8B 108.1(3) . 4_545 ?
Se6 K5 K8B 136.3(3) . 4_545 ?
Te7 K5 K8B 105.1(3) . 4_545 ?
K9B K5 K8B 87.4(9) 7 4_545 ?
O17A K5 K8A 65.3(11) . 4_545 ?
O12 K5 K8A 55.1(9) . 4_545 ?
O2 K5 K8A 41.1(5) 4_545 4_545 ?
O16 K5 K8A 92.9(7) . 4_545 ?
O17B K5 K8A 83.9(9) . 4_545 ?
Se9 K5 K8A 152.6(4) . 4_545 ?
Se10 K5 K8A 106.0(3) . 4_545 ?
Se6 K5 K8A 129.6(4) . 4_545 ?
Te7 K5 K8A 91.5(4) . 4_545 ?
K9B K5 K8A 100.0(9) 7 4_545 ?
K8B K5 K8A 13.9(3) 4_545 4_545 ?
O11 K6 O14 76.7(10) . 5_565 ?
O11 K6 O14 84.1(9) . . ?
O14 K6 O14 91.0(11) 5_565 . ?
O11 K6 Se6 151.4(7) . . ?
O14 K6 Se6 121.7(8) 5_565 . ?
O14 K6 Se6 74.5(7) . . ?
O11 K6 Se12 135.4(7) . . ?
O14 K6 Se12 79.9(8) 5_565 . ?
O14 K6 Se12 133.9(7) . . ?
Se6 K6 Se12 72.62(13) . . ?
O11 K6 Se11 74.4(7) . . ?
O14 K6 Se11 106.1(8) 5_565 . ?
O14 K6 Se11 148.3(7) . . ?
Se6 K6 Se11 115.52(15) . . ?
Se12 K6 Se11 76.46(13) . . ?
O11 K6 Se5 85.2(7) . . ?
O14 K6 Se5 161.8(8) 5_565 . ?
O14 K6 Se5 85.4(7) . . ?
Se6 K6 Se5 74.41(14) . . ?
Se12 K6 Se5 115.18(15) . . ?
Se11 K6 Se5 70.06(11) . . ?
O11 K6 K6 76.5(7) . 5_565 ?
O14 K6 K6 47.4(8) 5_565 5_565 ?
O14 K6 K6 43.5(7) . 5_565 ?
Se6 K6 K6 99.5(2) . 5_565 ?
Se12 K6 K6 112.9(3) . 5_565 ?
Se11 K6 K6 144.8(3) . 5_565 ?
Se5 K6 K6 126.5(3) . 5_565 ?
O11 K6 Zn2 156.0(7) . . ?
O14 K6 Zn2 116.2(8) 5_565 . ?
O14 K6 Zn2 114.3(7) . . ?
Se6 K6 Zn2 39.92(8) . . ?
Se12 K6 Zn2 39.73(7) . . ?
Se11 K6 Zn2 82.38(12) . . ?
Se5 K6 Zn2 81.38(12) . . ?
K6 K6 Zn2 127.4(3) 5_565 . ?
O11 K6 Zn1 95.1(7) . . ?
O14 K6 Zn1 144.0(8) 5_565 . ?
O14 K6 Zn1 123.5(7) . . ?
Se6 K6 Zn1 81.52(12) . . ?
Se12 K6 Zn1 82.24(12) . . ?
Se11 K6 Zn1 38.88(7) . . ?
Se5 K6 Zn1 38.65(7) . . ?
K6 K6 Zn1 164.5(3) 5_565 . ?
Zn2 K6 Zn1 62.28(9) . . ?
O11 K6 Sn3 102.0(7) . . ?
O14 K6 Sn3 87.2(8) 5_565 . ?
O14 K6 Sn3 173.0(7) . . ?
Se6 K6 Sn3 100.73(14) . . ?
Se12 K6 Sn3 39.09(7) . . ?
Se11 K6 Sn3 38.49(7) . . ?
Se5 K6 Sn3 98.46(13) . . ?
K6 K6 Sn3 134.2(3) 5_565 . ?
Zn2 K6 Sn3 60.81(9) . . ?
Zn1 K6 Sn3 59.86(9) . . ?
O7 K7 O1 81.5(4) . 2 ?
O7 K7 O1 81.5(4) . . ?
O1 K7 O1 163.0(8) 2 . ?
O7 K7 O10 63.8(9) . . ?
O1 K7 O10 67.7(9) 2 . ?
O1 K7 O10 104.4(9) . . ?
O7 K7 O10 63.8(9) . 2 ?
O1 K7 O10 104.4(9) 2 2 ?
O1 K7 O10 67.7(9) . 2 ?
O10 K7 O10 127.5(17) . 2 ?
O7 K7 O8 67.7(10) . 2 ?
O1 K7 O8 74.0(10) 2 2 ?
O1 K7 O8 99.4(10) . 2 ?
O10 K7 O8 121.0(13) . 2 ?
O10 K7 O8 31.7(13) 2 2 ?
O7 K7 O8 67.7(10) . . ?
O1 K7 O8 99.4(10) 2 . ?
O1 K7 O8 74.0(10) . . ?
O10 K7 O8 31.7(13) . . ?
O10 K7 O8 121.0(13) 2 . ?
O8 K7 O8 135(2) 2 . ?
O7 K7 Te2 118.26(14) . 3_445 ?
O1 K7 Te2 86.9(3) 2 3_445 ?
O1 K7 Te2 101.2(3) . 3_445 ?
O10 K7 Te2 154.3(8) . 3_445 ?
O10 K7 Te2 61.2(8) 2 3_445 ?
O8 K7 Te2 50.8(10) 2 3_445 ?
O8 K7 Te2 172.1(10) . 3_445 ?
O7 K7 Te2 118.26(14) . 4_545 ?
O1 K7 Te2 101.2(3) 2 4_545 ?
O1 K7 Te2 86.9(3) . 4_545 ?
O10 K7 Te2 61.2(8) . 4_545 ?
O10 K7 Te2 154.3(8) 2 4_545 ?
O8 K7 Te2 172.1(10) 2 4_545 ?
O8 K7 Te2 50.8(10) . 4_545 ?
Te2 K7 Te2 123.5(3) 3_445 4_545 ?
O7 K7 K2 49.66(12) . . ?
O1 K7 K2 120.8(4) 2 . ?
O1 K7 K2 45.2(4) . . ?
O10 K7 K2 62.1(8) . . ?
O10 K7 K2 84.0(8) 2 . ?
O8 K7 K2 107.2(10) 2 . ?
O8 K7 K2 38.2(10) . . ?
Te2 K7 K2 140.85(10) 3_445 . ?
Te2 K7 K2 80.65(9) 4_545 . ?
O7 K7 K2 49.66(12) . 2 ?
O1 K7 K2 45.2(4) 2 2 ?
O1 K7 K2 120.8(4) . 2 ?
O10 K7 K2 84.0(8) . 2 ?
O10 K7 K2 62.1(8) 2 2 ?
O8 K7 K2 38.2(10) 2 2 ?
O8 K7 K2 107.2(10) . 2 ?
Te2 K7 K2 80.65(9) 3_445 2 ?
Te2 K7 K2 140.85(10) 4_545 2 ?
K2 K7 K2 99.3(2) . 2 ?
O7 K7 K10B 159.27(17) . 2_545 ?
O1 K7 K10B 79.4(4) 2 2_545 ?
O1 K7 K10B 117.5(4) . 2_545 ?
O10 K7 K10B 115.1(9) . 2_545 ?
O10 K7 K10B 113.7(9) 2 2_545 ?
O8 K7 K10B 99.2(10) 2 2_545 ?
O8 K7 K10B 123.4(10) . 2_545 ?
Te2 K7 K10B 52.9(2) 3_445 2_545 ?
Te2 K7 K10B 73.6(2) 4_545 2_545 ?
K2 K7 K10B 150.2(2) . 2_545 ?
K2 K7 K10B 110.06(19) 2 2_545 ?
K8B K8A O16 140(2) . 6_566 ?
K8B K8A O2 92(2) . . ?
O16 K8A O2 114.7(13) 6_566 . ?
K8B K8A O15 71.0(18) . 2 ?
O16 K8A O15 140.9(15) 6_566 2 ?
O2 K8A O15 77.7(9) . 2 ?
K8B K8A O12 59.3(18) . 6_566 ?
O16 K8A O12 82.3(13) 6_566 6_566 ?
O2 K8A O12 112.7(12) . 6_566 ?
O15 K8A O12 129.0(13) 2 6_566 ?
K8B K8A O12 104(2) . 4 ?
O16 K8A O12 56.4(13) 6_566 4 ?
O2 K8A O12 80.3(10) . 4 ?
O15 K8A O12 157.1(12) 2 4 ?
O12 K8A O12 55.5(13) 6_566 4 ?
K8B K8A Se6 83.4(18) . 6_566 ?
O16 K8A Se6 75.6(10) 6_566 6_566 ?
O2 K8A Se6 167.1(9) . 6_566 ?
O15 K8A Se6 89.4(8) 2 6_566 ?
O12 K8A Se6 75.2(9) 6_566 6_566 ?
O12 K8A Se6 112.4(9) 4 6_566 ?
K8B K8A Se14 153(2) . . ?
O16 K8A Se14 64.0(10) 6_566 . ?
O2 K8A Se14 62.4(6) . . ?
O15 K8A Se14 95.1(8) 2 . ?
O12 K8A Se14 134.8(10) 6_566 . ?
O12 K8A Se14 80.3(9) 4 . ?
Se6 K8A Se14 119.9(7) 6_566 . ?
K8B K8A K5 72.7(19) . 4 ?
O16 K8A K5 101.5(11) 6_566 4 ?
O2 K8A K5 49.7(6) . 4 ?
O15 K8A K5 113.1(9) 2 4 ?
O12 K8A K5 63.4(9) 6_566 4 ?
O12 K8A K5 45.6(8) 4 4 ?
Se6 K8A K5 138.5(7) 6_566 4 ?
Se14 K8A K5 93.5(5) . 4 ?
K8B K8A K4 105.7(18) . . ?
O16 K8A K4 114.4(12) 6_566 . ?
O2 K8A K4 49.2(5) . . ?
O15 K8A K4 44.5(6) 2 . ?
O12 K8A K4 158.6(11) 6_566 . ?
O12 K8A K4 121.3(9) 4 . ?
Se6 K8A K4 120.6(6) 6_566 . ?
Se14 K8A K4 53.0(3) . . ?
K5 K8A K4 98.7(5) 4 . ?
K8B K8A K5 95.4(18) . 6_566 ?
O16 K8A K5 44.7(9) 6_566 6_566 ?
O2 K8A K5 138.3(8) . 6_566 ?
O15 K8A K5 143.1(9) 2 6_566 ?
O12 K8A K5 42.6(8) 6_566 6_566 ?
O12 K8A K5 58.0(8) 4 6_566 ?
Se6 K8A K5 54.4(3) 6_566 6_566 ?
Se14 K8A K5 108.3(6) . 6_566 ?
K5 K8A K5 94.0(5) 4 6_566 ?
K4 K8A K5 157.8(7) . 6_566 ?
K8B K8A K9B 145(2) . 4 ?
O16 K8A K9B 5.1(11) 6_566 4 ?
O2 K8A K9B 111.0(10) . 4 ?
O15 K8A K9B 138.1(12) 2 4 ?
O12 K8A K9B 86.8(11) 6_566 4 ?
O12 K8A K9B 57.5(11) 4 4 ?
Se6 K8A K9B 78.8(8) 6_566 4 ?
Se14 K8A K9B 59.0(7) . 4 ?
K5 K8A K9B 101.7(8) 4 4 ?
K4 K8A K9B 109.4(8) . 4 ?
K5 K8A K9B 49.7(7) 6_566 4 ?
K8A K8B O15 89.3(19) . 2 ?
K8A K8B O12 103(2) . 6_566 ?
O15 K8B O12 163.2(13) 2 6_566 ?
K8A K8B O2 68.1(18) . . ?
O15 K8B O2 77.0(8) 2 . ?
O12 K8B O2 118.1(11) 6_566 . ?
K8A K8B O17A 137(2) . 4 ?
O15 K8B O17A 110.7(12) 2 4 ?
O12 K8B O17A 67.8(13) 6_566 4 ?
O2 K8B O17A 79.7(10) . 4 ?
K8A K8B O16 28.6(17) . 6_566 ?
O15 K8B O16 113.7(11) 2 6_566 ?
O12 K8B O16 75.8(12) 6_566 6_566 ?
O2 K8B O16 88.8(9) . 6_566 ?
O17A K8B O16 129.9(12) 4 6_566 ?
K8A K8B Se6 80.8(19) . 6_566 ?
O15 K8B Se6 91.5(7) 2 6_566 ?
O12 K8B Se6 79.3(10) 6_566 6_566 ?
O2 K8B Se6 146.7(8) . 6_566 ?
O17A K8B Se6 133.3(10) 4 6_566 ?
O16 K8B Se6 67.1(7) 6_566 6_566 ?
K8A K8B K5 93.4(19) . 4 ?
O15 K8B K5 122.7(8) 2 4 ?
O12 K8B K5 68.7(10) 6_566 4 ?
O2 K8B K5 52.0(5) . 4 ?
O17A K8B K5 43.8(9) 4 4 ?
O16 K8B K5 91.7(8) 6_566 4 ?
Se6 K8B K5 145.3(5) 6_566 4 ?
K8A K8B Te1 152(2) . 6_566 ?
O15 K8B Te1 91.1(7) 2 6_566 ?
O12 K8B Te1 72.8(10) 6_566 6_566 ?
O2 K8B Te1 138.8(7) . 6_566 ?
O17A K8B Te1 67.8(9) 4 6_566 ?
O16 K8B Te1 131.4(8) 6_566 6_566 ?
Se6 K8B Te1 71.4(3) 6_566 6_566 ?
K5 K8B Te1 109.6(5) 4 6_566 ?
K8A K8B K5 72.3(17) . 6_566 ?
O15 K8B K5 140.7(8) 2 6_566 ?
O12 K8B K5 38.5(9) 6_566 6_566 ?
O2 K8B K5 123.6(7) . 6_566 ?
O17A K8B K5 106.1(10) 4 6_566 ?
O16 K8B K5 43.9(7) 6_566 6_566 ?
Se6 K8B K5 52.2(2) 6_566 6_566 ?
K5 K8B K5 93.4(4) 4 6_566 ?
Te1 K8B K5 90.4(3) 6_566 6_566 ?
K8A K8B K4 62.6(17) . . ?
O15 K8B K4 38.0(6) 2 . ?
O12 K8B K4 158.7(10) 6_566 . ?
O2 K8B K4 43.7(5) . . ?
O17A K8B K4 111.1(10) 4 . ?
O16 K8B K4 91.1(8) 6_566 . ?
Se6 K8B K4 111.3(4) 6_566 . ?
K5 K8B K4 95.5(4) 4 . ?
Te1 K8B K4 127.5(4) 6_566 . ?
K5 K8B K4 134.4(5) 6_566 . ?
K9B K9A OL1 150(4) . 6 ?
K9B K9A O6 127(4) . 4_545 ?
OL1 K9A O6 78.1(8) 6 4_545 ?
K9B K9A O3 58(4) . 4_545 ?
OL1 K9A O3 121.8(8) 6 4_545 ?
O6 K9A O3 81.2(7) 4_545 4_545 ?
K9B K9A O17B 82(4) . 7 ?
OL1 K9A O17B 68.2(11) 6 7 ?
O6 K9A O17B 141.3(10) 4_545 7 ?
O3 K9A O17B 100.6(10) 4_545 7 ?
K9B K9A O17A 56(4) . 7 ?
OL1 K9A O17A 94.3(11) 6 7 ?
O6 K9A O17A 149.9(10) 4_545 7 ?
O3 K9A O17A 78.4(10) 4_545 7 ?
O17B K9A O17A 27.9(12) 7 7 ?
K9B K9A O16 15(4) . 7 ?
OL1 K9A O16 154.3(9) 6 7 ?
O6 K9A O16 127.6(8) 4_545 7 ?
O3 K9A O16 70.7(8) 4_545 7 ?
O17B K9A O16 88.1(11) 7 7 ?
O17A K9A O16 64.8(11) 7 7 ?
K9B K9A Se9 91(4) . 7 ?
OL1 K9A Se9 83.1(7) 6 7 ?
O6 K9A Se9 124.0(6) 4_545 7 ?
O3 K9A Se9 149.7(6) 4_545 7 ?
O17B K9A Se9 71.1(8) 7 7 ?
O17A K9A Se9 83.1(9) 7 7 ?
O16 K9A Se9 79.7(6) 7 7 ?
K9B K9A CL1 142(4) . . ?
OL1 K9A CL1 18.5(10) 6 . ?
O6 K9A CL1 73.8(10) 4_545 . ?
O3 K9A CL1 103.3(10) 4_545 . ?
O17B K9A CL1 68.2(12) 7 . ?
O17A K9A CL1 89.7(13) 7 . ?
O16 K9A CL1 154.4(11) 7 . ?
Se9 K9A CL1 100.4(9) 7 . ?
K9B K9A K11B 154(4) . 6 ?
OL1 K9A K11B 41.0(15) 6 6 ?
O6 K9A K11B 67.7(15) 4_545 6 ?
O3 K9A K11B 146.4(15) 4_545 6 ?
O17B K9A K11B 96.3(17) 7 6 ?
O17A K9A K11B 123.8(17) 7 6 ?
O16 K9A K11B 139.2(15) 7 6 ?
Se9 K9A K11B 63.7(14) 7 6 ?
CL1 K9A K11B 56.9(16) . 6 ?
K9B K9A Te4 72(4) . 4_545 ?
OL1 K9A Te4 129.8(7) 6 4_545 ?
O6 K9A Te4 87.4(5) 4_545 4_545 ?
O3 K9A Te4 102.4(5) 4_545 4_545 ?
O17B K9A Te4 128.7(8) 7 4_545 ?
O17A K9A Te4 118.4(9) 7 4_545 ?
O16 K9A Te4 58.3(6) 7 4_545 ?
Se9 K9A Te4 65.93(15) 7 4_545 ?
CL1 K9A Te4 145.1(9) . 4_545 ?
K11B K9A Te4 89.0(14) 6 4_545 ?
K9B K9A K11A 165(4) . 6 ?
OL1 K9A K11A 41.3(7) 6 6 ?
O6 K9A K11A 52.0(6) 4_545 6 ?
O3 K9A K11A 130.0(6) 4_545 6 ?
O17B K9A K11A 106.0(9) 7 6 ?
O17A K9A K11A 133.8(10) 7 6 ?
O16 K9A K11A 149.8(7) 7 6 ?
Se9 K9A K11A 79.9(3) 7 6 ?
CL1 K9A K11A 52.4(9) . 6 ?
K11B K9A K11A 16.5(14) 6 6 ?
Te4 K9A K11A 92.9(3) 4_545 6 ?
K9A K9B O16 160(5) . 7 ?
K9A K9B O3 106(4) . 4_545 ?
O16 K9B O3 90(2) 7 4_545 ?
K9A K9B O17A 109(4) . 7 ?
O16 K9B O17A 82(2) 7 7 ?
O3 K9B O17A 92(2) 4_545 7 ?
K9A K9B O17B 82(4) . 7 ?
O16 K9B O17B 105(2) 7 7 ?
O3 K9B O17B 109(2) 4_545 7 ?
O17A K9B O17B 28.8(14) 7 7 ?
K9A K9B O6 42(3) . 4_545 ?
O16 K9B O6 137(2) 7 4_545 ?
O3 K9B O6 76.0(14) 4_545 4_545 ?
O17A K9B O6 138(2) 7 4_545 ?
O17B K9B O6 119(2) 7 4_545 ?
K9A K9B Se9 76(4) . 7 ?
O16 K9B Se9 88.7(17) 7 7 ?
O3 K9B Se9 178(2) 4_545 7 ?
O17A K9B Se9 86.2(16) 7 7 ?
O17B K9B Se9 69.5(13) 7 7 ?
O6 K9B Se9 106.2(17) 4_545 7 ?
K9A K9B Te4 96(4) . 4_545 ?
O16 K9B Te4 65.5(14) 7 4_545 ?
O3 K9B Te4 114.5(17) 4_545 4_545 ?
O17A K9B Te4 137(2) 7 4_545 ?
O17B K9B Te4 135.2(18) 7 4_545 ?
O6 K9B Te4 83.0(12) 4_545 4_545 ?
Se9 K9B Te4 66.8(9) 7 4_545 ?
K9A K9B K5 122(4) . 7 ?
O16 K9B K5 54.8(13) 7 7 ?
O3 K9B K5 122(2) 4_545 7 ?
O17A K9B K5 44.3(13) 7 7 ?
O17B K9B K5 53.5(12) 7 7 ?
O6 K9B K5 161.6(19) 4_545 7 ?
Se9 K9B K5 56.1(7) 7 7 ?
Te4 K9B K5 93.1(12) 4_545 7 ?
K9A K9B K3 83(4) . 4_545 ?
O16 K9B K3 104.6(18) 7 4_545 ?
O3 K9B K3 37.1(9) 4_545 4_545 ?
O17A K9B K3 127.0(19) 7 4_545 ?
O17B K9B K3 134.1(17) 7 4_545 ?
O6 K9B K3 43.3(7) 4_545 4_545 ?
Se9 K9B K3 145.2(16) 7 4_545 ?
Te4 K9B K3 89.3(10) 4_545 4_545 ?
K5 K9B K3 155.0(17) 7 4_545 ?
K9A K9B K11B 22(3) . 6 ?
O16 K9B K11B 139(2) 7 6 ?
O3 K9B K11B 127(2) 4_545 6 ?
O17A K9B K11B 111(2) 7 6 ?
O17B K9B K11B 82.0(19) 7 6 ?
O6 K9B K11B 54.6(15) 4_545 6 ?
Se9 K9B K11B 55.2(14) 7 6 ?
Te4 K9B K11B 81.1(15) 4_545 6 ?
K5 K9B K11B 107.0(17) 7 6 ?
K3 K9B K11B 97.9(17) 4_545 6 ?
K9A K9B K8A 160(4) . 4_545 ?
O16 K9B K8A 4.8(10) 7 4_545 ?
O3 K9B K8A 87.0(16) 4_545 4_545 ?
O17A K9B K8A 85.7(18) 7 4_545 ?
O17B K9B K8A 109.1(18) 7 4_545 ?
O6 K9B K8A 132.1(14) 4_545 4_545 ?
Se9 K9B K8A 92.0(11) 7 4_545 ?
Te4 K9B K8A 63.9(9) 4_545 4_545 ?
K5 K9B K8A 59.5(9) 7 4_545 ?
K3 K9B K8A 99.9(11) 4_545 4_545 ?
K11B K9B K8A 140.2(17) 6 4_545 ?
K10B K10A O9 104(2) . . ?
K10B K10A Se10 88.9(19) . 4 ?
O9 K10A Se10 117.5(11) . 4 ?
K10B K10A O9 95(2) . 2 ?
O9 K10A O9 46.6(14) . 2 ?
Se10 K10A O9 164.1(10) 4 2 ?
K10B K10A OL2 45.6(17) . 4 ?
O9 K10A OL2 144.6(14) . 4 ?
Se10 K10A OL2 84.5(8) 4 4 ?
O9 K10A OL2 109.2(11) 2 4 ?
K10B K10A Te13 160(2) . . ?
O9 K10A Te13 94.1(12) . . ?
Se10 K10A Te13 74.3(5) 4 . ?
O9 K10A Te13 104.3(10) 2 . ?
OL2 K10A Te13 119.4(8) 4 . ?
K10B K10A Te3 110(2) . . ?
O9 K10A Te3 100.7(11) . . ?
Se10 K10A Te3 131.7(7) 4 . ?
O9 K10A Te3 60.9(7) 2 . ?
OL2 K10A Te3 79.6(7) 4 . ?
Te13 K10A Te3 74.7(5) . . ?
K10B K10A K10B 52.3(16) . 2 ?
O9 K10A K10B 60.1(10) . 2 ?
Se10 K10A K10B 132.6(7) 4 2 ?
O9 K10A K10B 44.7(8) 2 2 ?
OL2 K10A K10B 84.6(7) 4 2 ?
Te13 K10A K10B 148.1(7) . 2 ?
Te3 K10A K10B 91.0(5) . 2 ?
K10B K10A Sn3 150(2) . . ?
O9 K10A Sn3 85.4(11) . . ?
Se10 K10A Sn3 112.3(7) 4 . ?
O9 K10A Sn3 70.5(8) 2 . ?
OL2 K10A Sn3 112.8(8) 4 . ?
Te13 K10A Sn3 39.3(3) . . ?
Te3 K10A Sn3 39.7(3) . . ?
K10B K10A Sn3 114.4(6) 2 . ?
K10B K10A K3 75.8(18) . 4 ?
O9 K10A K3 170.0(11) . 4 ?
Se10 K10A K3 52.6(3) 4 4 ?
O9 K10A K3 143.2(9) 2 4 ?
OL2 K10A K3 40.5(6) 4 4 ?
Te13 K10A K3 84.6(5) . 4 ?
Te3 K10A K3 88.5(5) . 4 ?
K10B K10A K3 124.1(6) 2 4 ?
Sn3 K10A K3 99.6(5) . 4 ?
K10B K10A K4 140(2) . . ?
O9 K10A K4 39.2(10) . . ?
Se10 K10A K4 97.1(6) 4 . ?
O9 K10A K4 70.2(8) 2 . ?
OL2 K10A K4 173.6(9) 4 . ?
Te13 K10A K4 55.5(4) . . ?
Te3 K10A K4 94.8(6) . . ?
K10B K10A K4 98.7(5) 2 . ?
Sn3 K10A K4 60.9(4) . . ?
K3 K10A K4 137.0(6) 4 . ?
K10B K10A K10A 63.8(18) . 2 ?
O9 K10A K10A 49.7(10) . 2 ?
Se10 K10A K10A 138.8(8) 4 2 ?
O9 K10A K10A 35.1(8) 2 2 ?
OL2 K10A K10A 95.3(7) 4 2 ?
Te13 K10A K10A 136.6(4) . 2 ?
Te3 K10A K10A 88.2(7) . 2 ?
K10B K10A K10A 11.7(4) 2 2 ?
Sn3 K10A K10A 105.6(5) . 2 ?
K3 K10A K10A 135.4(5) 4 2 ?
K4 K10A K10A 87.6(4) . 2 ?
K10A K10B OL2 121(2) . 4 ?
K10A K10B O9 57.9(19) . . ?
OL2 K10B O9 161.6(11) 4 . ?
K10A K10B Se10 75.2(18) . 4 ?
OL2 K10B Se10 92.1(7) 4 4 ?
O9 K10B Se10 104.5(9) . 4 ?
K10A K10B K10B 116.0(18) . 2 ?
OL2 K10B K10B 103.3(8) 4 2 ?
O9 K10B K10B 65.7(8) . 2 ?
Se10 K10B K10B 150.3(7) 4 2 ?
K10A K10B Te3 57.4(18) . . ?
OL2 K10B Te3 79.9(7) 4 . ?
O9 K10B Te3 85.7(8) . . ?
Se10 K10B Te3 115.7(4) 4 . ?
K10B K10B Te3 92.2(5) 2 . ?
K10A K10B K10A 104(2) . 2 ?
OL2 K10B K10A 112.9(8) 4 2 ?
O9 K10B K10A 54.6(9) . 2 ?
Se10 K10B K10A 149.1(5) 4 2 ?
K10B K10B K10A 11.8(4) 2 2 ?
Te3 K10B K10A 87.5(4) . 2 ?
K10A K10B Te2 137(2) . 4 ?
OL2 K10B Te2 83.2(8) 4 4 ?
O9 K10B Te2 110.1(9) . 4 ?
Se10 K10B Te2 68.1(3) 4 4 ?
K10B K10B Te2 88.3(4) 2 4 ?
Te3 K10B Te2 162.8(5) . 4 ?
K10A K10B Te2 96.0(4) 2 4 ?
K10A K10B K3 91.7(18) . 4 ?
OL2 K10B K3 42.0(6) 4 4 ?
O9 K10B K3 148.1(9) . 4 ?
Se10 K10B K3 53.6(2) 4 4 ?
K10B K10B K3 145.1(4) 2 4 ?
Te3 K10B K3 85.0(3) . 4 ?
K10A K10B K3 154.8(5) 2 4 ?
Te2 K10B K3 84.7(3) 4 4 ?
K10A K10B K4 32.9(18) . . ?
OL2 K10B K4 153.7(8) 4 . ?
O9 K10B K4 28.0(8) . . ?
Se10 K10B K4 82.8(3) 4 . ?
K10B K10B K4 93.3(2) 2 . ?
Te3 K10B K4 79.3(3) . . ?
K10A K10B K4 81.9(4) 2 . ?
Te2 K10B K4 117.9(3) 4 . ?
K3 K10B K4 120.0(4) 4 . ?
K10A K10B K7 172(2) . 1_565 ?
OL2 K10B K7 51.6(7) 4 1_565 ?
O9 K10B K7 129.3(9) . 1_565 ?
Se10 K10B K7 103.0(4) 4 1_565 ?
K10B K10B K7 69.27(17) 2 1_565 ?
Te3 K10B K7 118.4(3) . 1_565 ?
K10A K10B K7 81.0(4) 2 1_565 ?
Te2 K10B K7 46.21(19) 4 1_565 ?
K3 K10B K7 81.5(3) 4 1_565 ?
K4 K10B K7 154.6(3) . 1_565 ?
K11B K11A O18 128(4) . . ?
K11B K11A OL1 58(4) . . ?
O18 K11A OL1 91.8(17) . . ?
K11B K11A O4 71(4) . 6_566 ?
O18 K11A O4 159.1(18) . 6_566 ?
OL1 K11A O4 107.7(10) . 6_566 ?
K11B K11A O13 50(4) . 4_545 ?
O18 K11A O13 100.0(17) . 4_545 ?
OL1 K11A O13 96.9(11) . 4_545 ?
O4 K11A O13 85.5(10) 6_566 4_545 ?
K11B K11A O6 96(4) . 7_556 ?
O18 K11A O6 114.6(16) . 7_556 ?
OL1 K11A O6 70.6(9) . 7_556 ?
O4 K11A O6 66.9(7) 6_566 7_556 ?
O13 K11A O6 143.0(11) 4_545 7_556 ?
K11B K11A Se12 147(4) . 6_566 ?
O18 K11A Se12 71.3(15) . 6_566 ?
OL1 K11A Se12 154.5(9) . 6_566 ?
O4 K11A Se12 87.8(7) 6_566 6_566 ?
O13 K11A Se12 104.7(9) 4_545 6_566 ?
O6 K11A Se12 98.6(6) 7_556 6_566 ?
K11B K11A CL1 77(4) . 6_556 ?
O18 K11A CL1 75.9(18) . 6_556 ?
OL1 K11A CL1 19.1(10) . 6_556 ?
O4 K11A CL1 121.4(12) 6_566 6_556 ?
O13 K11A CL1 109.7(12) 4_545 6_556 ?
O6 K11A CL1 69.1(10) 7_556 6_556 ?
Se12 K11A CL1 135.7(11) 6_566 6_556 ?
K11B K11A Te3 145(4) . 6_566 ?
O18 K11A Te3 56.0(15) . 6_566 ?
OL1 K11A Te3 87.6(8) . 6_566 ?
O4 K11A Te3 115.8(7) 6_566 6_566 ?
O13 K11A Te3 155.8(9) 4_545 6_566 ?
O6 K11A Te3 60.7(5) 7_556 6_566 ?
Se12 K11A Te3 67.2(3) 6_566 6_566 ?
CL1 K11A Te3 70.0(9) 6_556 6_566 ?
K11B K11A K9A 55(4) . 6_556 ?
O18 K11A K9A 128.3(16) . 6_556 ?
OL1 K11A K9A 41.7(7) . 6_556 ?
O4 K11A K9A 68.0(6) 6_566 6_556 ?
O13 K11A K9A 105.6(9) 4_545 6_556 ?
O6 K11A K9A 42.3(5) 7_556 6_556 ?
Se12 K11A K9A 139.1(5) 6_566 6_556 ?
CL1 K11A K9A 53.4(9) 6_556 6_556 ?
Te3 K11A K9A 93.5(4) 6_566 6_556 ?
K11B K11A K1 109(4) . 6_566 ?
O18 K11A K1 121.9(16) . 6_566 ?
OL1 K11A K1 131.3(9) . 6_566 ?
O4 K11A K1 38.3(5) 6_566 6_566 ?
O13 K11A K1 108.9(9) 4_545 6_566 ?
O6 K11A K1 63.9(5) 7_556 6_566 ?
Se12 K11A K1 53.3(3) 6_566 6_566 ?
CL1 K11A K1 132.9(10) 6_556 6_566 ?
Te3 K11A K1 84.9(3) 6_566 6_566 ?
K9A K11A K1 90.9(4) 6_556 6_566 ?
K11B K11A K9B 54(4) . 6_556 ?
O18 K11A K9B 130.7(17) . 6_556 ?
OL1 K11A K9B 43.7(9) . 6_556 ?
O4 K11A K9B 65.6(9) 6_566 6_556 ?
O13 K11A K9B 104.5(10) 4_545 6_556 ?
O6 K11A K9B 42.5(7) 7_556 6_556 ?
Se12 K11A K9B 138.3(7) 6_566 6_556 ?
CL1 K11A K9B 55.8(11) 6_556 6_556 ?
Te3 K11A K9B 95.1(7) 6_566 6_556 ?
K9A K11A K9B 2.4(6) 6_556 6_556 ?
K1 K11A K9B 89.2(7) 6_566 6_556 ?
K11A K11B OL1 95(5) . . ?
K11A K11B O13 106(6) . 4_545 ?
OL1 K11B O13 130(4) . 4_545 ?
K11A K11B O4 83(4) . 6_566 ?
OL1 K11B O4 126(4) . 6_566 ?
O13 K11B O4 102(3) 4_545 6_566 ?
K11A K11B O18 35(3) . . ?
OL1 K11B O18 80(3) . . ?
O13 K11B O18 92(3) 4_545 . ?
O4 K11B O18 117(3) 6_566 . ?
K11A K11B CL1 82(4) . 6_556 ?
OL1 K11B CL1 13.8(14) . 6_556 ?
O13 K11B CL1 130(3) 4_545 6_556 ?
O4 K11B CL1 128(3) 6_566 6_556 ?
O18 K11B CL1 67(2) . 6_556 ?
K11A K11B K9A 108(5) . 6_556 ?
OL1 K11B K9A 50.7(19) . 6_556 ?
O13 K11B K9A 146(4) 4_545 6_556 ?
O4 K11B K9A 79(2) 6_566 6_556 ?
O18 K11B K9A 119(3) . 6_556 ?
CL1 K11B K9A 59.6(18) 6_556 6_556 ?
K11A K11B Se9 160(5) . 4_545 ?
OL1 K11B Se9 83(3) . 4_545 ?
O13 K11B Se9 90(3) 4_545 4_545 ?
O4 K11B Se9 83(2) 6_566 4_545 ?
O18 K11B Se9 159(3) . 4_545 ?
CL1 K11B Se9 97(2) 6_556 4_545 ?
K9A K11B Se9 55.7(14) 6_556 4_545 ?
K11A K11B K1 136(5) . 4_545 ?
OL1 K11B K1 129(3) . 4_545 ?
O13 K11B K1 43.0(17) 4_545 4_545 ?
O4 K11B K1 77(2) 6_566 4_545 ?
O18 K11B K1 134(3) . 4_545 ?
CL1 K11B K1 141(3) 6_556 4_545 ?
K9A K11B K1 106(2) 6_556 4_545 ?
Se9 K11B K1 52.6(12) 4_545 4_545 ?
K11A K11B K9B 112(5) . 6_556 ?
OL1 K11B K9B 54(2) . 6_556 ?
O13 K11B K9B 142(3) 4_545 6_556 ?
O4 K11B K9B 77(2) 6_566 6_556 ?
O18 K11B K9B 124(3) . 6_556 ?
CL1 K11B K9B 63.5(19) 6_556 6_556 ?
K9A K11B K9B 4.7(7) 6_556 6_556 ?
Se9 K11B K9B 51.3(13) 4_545 6_556 ?
K1 K11B K9B 101(2) 4_545 6_556 ?
K11A K11B K1 57(4) . 6_566 ?
OL1 K11B K1 123(3) . 6_566 ?
O13 K11B K1 106(3) 4_545 6_566 ?
O4 K11B K1 26.0(12) 6_566 6_566 ?
O18 K11B K1 91(2) . 6_566 ?
CL1 K11B K1 118(2) 6_556 6_566 ?
K9A K11B K1 89.7(17) 6_556 6_566 ?
Se9 K11B K1 108.5(19) 4_545 6_566 ?
K1 K11B K1 96.8(17) 4_545 6_566 ?
K9B K11B K1 89.9(17) 6_556 6_566 ?
K7 O1 K2 93.8(5) . . ?
K8A O2 K8B 19.8(6) . . ?
K8A O2 K5 89.2(7) . 4 ?
K8B O2 K5 81.0(6) . 4 ?
K8A O2 K4 92.2(7) . . ?
K8B O2 K4 98.5(6) . . ?
K5 O2 K4 174.1(7) 4 . ?
K9B O3 K3 108.8(15) 4 . ?
K9B O3 K9A 15.7(13) 4 4 ?
K3 O3 K9A 99.0(7) . 4 ?
K11B O4 K1 129(2) 6_565 . ?
K11B O4 K11A 26.3(19) 6_565 6_565 ?
K1 O4 K11A 102.3(8) . 6_565 ?
K9A O6 K3 94.6(8) 4 . ?
K9A O6 K11A 85.8(7) 4 7_556 ?
K3 O6 K11A 175.3(9) . 7_556 ?
K9A O6 K9B 10.9(9) 4 4 ?
K3 O6 K9B 84.6(11) . 4 ?
K11A O6 K9B 96.0(12) 7_556 4 ?
K7 O7 K2 89.7(6) . 2 ?
K7 O7 K2 89.7(6) . . ?
K2 O7 K2 179.3(13) 2 . ?
K2 O8 K7 88.0(15) . . ?
K10A O9 K4 106.2(14) . . ?
K10A O9 K10B 17.9(6) . . ?
K4 O9 K10B 123.1(13) . . ?
K10A O9 K10A 95.2(15) . 2 ?
K4 O9 K10A 152.5(15) . 2 ?
K10B O9 K10A 80.7(12) . 2 ?
K8B O12 K5 106.3(15) 6_565 . ?
K8B O12 K8A 17.8(5) 6_565 6_565 ?
K5 O12 K8A 92.0(13) . 6_565 ?
K8B O12 K8A 136.6(15) 6_565 4_545 ?
K5 O12 K8A 79.3(10) . 4_545 ?
K8A O12 K8A 124.5(13) 6_565 4_545 ?
K11B O13 K1 102(2) 4 . ?
K11B O13 K11A 24(2) 4 4 ?
K1 O13 K11A 120.2(13) . 4 ?
K6 O14 K6 89.0(11) 5_565 . ?
K8B O15 K8A 19.7(5) 2 2 ?
K8B O15 K4 107.9(9) 2 2 ?
K8A O15 K4 93.1(9) 2 2 ?
K8A O16 K9B 170(2) 6_565 7 ?
K8A O16 K8B 11.6(7) 6_565 6_565 ?
K9B O16 K8B 177(2) 7 6_565 ?
K8A O16 K5 104.2(13) 6_565 . ?
K9B O16 K5 85.6(15) 7 . ?
K8B O16 K5 92.7(10) 6_565 . ?
K8A O16 K9A 169.5(16) 6_565 7 ?
K9B O16 K9A 5.0(13) 7 7 ?
K8B O16 K9A 176.4(13) 6_565 7 ?
K5 O16 K9A 85.4(8) . 7 ?
O17B O17A K9B 90(3) . 7 ?
O17B O17A K5 96(3) . . ?
K9B O17A K5 92.3(18) 7 . ?
O17B O17A K9A 76(3) . 7 ?
K9B O17A K9A 14.9(13) 7 7 ?
K5 O17A K9A 98.8(14) . 7 ?
O17B O17A K8B 131(3) . 4_545 ?
K9B O17A K8B 139(2) 7 4_545 ?
K5 O17A K8B 84.8(13) . 4_545 ?
K9A O17A K8B 152.7(17) 7 4_545 ?
O17A O17B K9A 76(2) . 7 ?
O17A O17B K9B 62(3) . 7 ?
K9A O17B K9B 15.7(11) 7 7 ?
O17A O17B K5 57(2) . . ?
K9A O17B K5 89.0(11) 7 . ?
K9B O17B K5 76.8(15) 7 . ?
K11A O18 K11B 17.6(17) . . ?
CL1 OL1 K11B 139(4) 6_556 . ?
CL1 OL1 K11A 113(3) 6_556 . ?
K11B OL1 K11A 27(2) . . ?
CL1 OL1 K9A 115(3) 6_556 6_556 ?
K11B OL1 K9A 88(2) . 6_556 ?
K11A OL1 K9A 97.0(10) . 6_556 ?
OL1 CL1 K11B 28(3) 6 6 ?
OL1 CL1 K11A 48(3) 6 6 ?
K11B CL1 K11A 21.1(16) 6 6 ?
OL1 CL1 K9A 47(2) 6 . ?
K11B CL1 K9A 63.5(18) 6 . ?
K11A CL1 K9A 74.2(11) 6 . ?
CL2 OL2 K3 109.4(18) . . ?
CL2 OL2 K10B 121(2) . 4_545 ?
K3 OL2 K10B 94.7(10) . 4_545 ?
CL2 OL2 K10A 114(2) . 4_545 ?
K3 OL2 K10A 86.4(9) . 4_545 ?
K10B OL2 K10A 13.4(5) 4_545 4_545 ?
OL2 CL2 K3 48.2(15) . . ?

loop_
_geom_bond_atom_site_label_1
_geom_bond_atom_site_label_2
_geom_bond_distance
_geom_bond_site_symmetry_2
_geom_bond_publ_flag
Sn1 Se5 2.546(2) . ?
Sn1 Se6 2.5701(18) . ?
Sn1 Te7 2.6316(19) . ?
Sn1 Te1 2.6542(19) . ?
Sn2 Se10 2.542(2) . ?
Sn2 Se8 2.5430(18) . ?
Sn2 Se9 2.5727(19) . ?
Sn2 Te2 2.650(2) . ?
Sn2 K3 4.058(4) . ?
Sn2 K5 4.092(6) . ?
Sn2 K1 4.103(4) . ?
Sn3 Se11 2.5544(19) . ?
Sn3 Se12 2.5862(18) . ?
Sn3 Te13 2.6357(19) . ?
Sn3 Te3 2.659(2) . ?
Sn3 K6 4.078(7) . ?
Sn3 K10A 4.13(3) . ?
Sn4 Se16 2.5441(18) . ?
Sn4 Se14 2.561(2) . ?
Sn4 Se15 2.613(2) . ?
Sn4 Te4 2.6881(13) . ?
Sn4 K2 4.146(5) . ?
Sn4 K3 4.165(5) . ?
Te1 K8B 3.835(19) 6_565 ?
Te2 K7 3.641(5) 3 ?
Te2 K10B 4.023(17) 4_545 ?
Te3 K10A 3.54(2) . ?
Te3 K10B 3.941(16) . ?
Te3 K11A 4.044(19) 6_565 ?
Te4 K9B 3.74(5) 4 ?
Te4 K9A 3.908(9) 4 ?
Se5 Zn1 2.492(2) . ?
Se5 K6 3.500(7) . ?
Se5 K2 3.642(5) . ?
Se6 Zn2 2.524(2) . ?
Se6 K6 3.416(7) . ?
Se6 K8A 3.45(2) 6_565 ?
Se6 K8B 3.469(17) 6_565 ?
Se6 K5 3.584(7) . ?
Te7 Zn3 2.564(2) . ?
Te7 K2 3.507(5) . ?
Te7 K5 3.732(7) . ?
Se8 Zn4 2.512(2) . ?
Se8 K3 3.429(4) . ?
Se8 K1 3.433(4) . ?
Se8 K2 3.608(5) 4 ?
Se9 Zn2 2.535(2) . ?
Se9 K9A 3.432(8) 7 ?
Se9 K5 3.438(6) . ?
Se9 K1 3.468(4) . ?
Se9 K9B 3.54(5) 7 ?
Se9 K11B 3.72(9) 4 ?
Se10 Zn3 2.487(2) . ?
Se10 K10A 3.20(2) 4_545 ?
Se10 K10B 3.306(15) 4_545 ?
Se10 K3 3.386(4) . ?
Se10 K5 3.494(5) . ?
Se11 Zn1 2.503(2) . ?
Se11 K4 3.449(5) . ?
Se11 K6 3.482(6) . ?
Se11 K4 3.615(5) 2 ?
Se12 Zn2 2.517(2) . ?
Se12 K11A 3.36(2) 6_565 ?
Se12 K6 3.442(7) . ?
Se12 K1 3.537(4) . ?
Te13 Zn4 2.555(2) . ?
Te13 K1 3.524(4) . ?
Te13 K10A 3.53(3) . ?
Te13 K4 3.659(5) . ?
Se14 Zn4 2.5034(19) . ?
Se14 K3 3.559(5) . ?
Se14 K4 3.576(6) . ?
Se14 K8A 3.83(3) . ?
Se15 Zn1 2.5604(19) . ?
Se15 K2 3.531(5) . ?
Se15 K4 3.545(6) . ?
Se16 Zn3 2.4932(19) . ?
Se16 K3 3.422(5) . ?
Se16 K1 3.445(4) 4_545 ?
Se16 K2 3.459(5) . ?
Se17 Zn2 2.4679(18) . ?
Se17 Zn1 2.470(2) . ?
Se17 Zn4 2.471(2) . ?
Se17 Zn3 2.472(2) . ?
Zn1 K6 3.931(6) . ?
Zn1 K4 3.951(5) . ?
Zn2 K6 3.870(6) . ?
Zn2 K5 3.960(6) . ?
Zn2 K1 4.022(4) . ?
Zn3 K3 3.859(4) . ?
Zn3 K2 3.984(5) . ?
Zn3 K5 4.076(6) . ?
Zn4 K1 3.925(4) . ?
Zn4 K3 3.955(5) . ?
Zn4 K4 4.099(5) . ?
K1 O4 2.73(2) . ?
K1 O13 2.84(4) . ?
K1 Se16 3.445(4) 4 ?
K1 K11B 4.07(9) 4 ?
K1 K11A 4.301(19) 6_565 ?
K2 O8 2.61(6) . ?
K2 O1 3.006(17) . ?
K2 O7 3.222(5) . ?
K2 Se8 3.608(5) 4_545 ?
K2 K7 4.227(8) . ?
K2 K1 4.525(7) 4_545 ?
K3 O3 2.71(2) . ?
K3 OL2 2.72(3) . ?
K3 O6 2.93(2) . ?
K3 CL2 3.44(2) . ?
K3 K10B 4.054(15) 4_545 ?
K4 O9 2.78(4) . ?
K4 O15 2.92(3) 2 ?
K4 O2 3.153(19) . ?
K4 Se11 3.615(5) 2 ?
K4 K8A 4.16(2) . ?
K4 K10A 4.22(3) . ?
K5 O17A 2.63(4) . ?
K5 O12 2.88(4) . ?
K5 O2 3.016(19) 4_545 ?
K5 O16 3.08(3) . ?
K5 O17B 3.10(4) . ?
K5 K9B 3.76(5) 7 ?
K5 K8B 3.780(18) 4_545 ?
K5 K8A 3.95(2) 4_545 ?
K6 O11 2.64(3) . ?
K6 O14 2.66(3) 5_565 ?
K6 O14 2.85(4) . ?
K6 K6 3.866(10) 5_565 ?
K7 O7 2.75(4) . ?
K7 O1 2.777(15) 2 ?
K7 O1 2.777(15) . ?
K7 O10 3.22(4) . ?
K7 O10 3.22(4) 2 ?
K7 O8 3.41(6) 2 ?
K7 O8 3.41(6) . ?
K7 Te2 3.641(5) 3_445 ?
K7 Te2 3.641(5) 4_545 ?
K7 K2 4.227(8) 2 ?
K7 K10B 4.98(2) 2_545 ?
K8A K8B 0.95(2) . ?
K8A O16 2.27(4) 6_566 ?
K8A O2 2.60(3) . ?
K8A O15 2.81(3) 2 ?
K8A O12 3.02(5) 6_566 ?
K8A O12 3.30(5) 4 ?
K8A Se6 3.45(2) 6_566 ?
K8A K5 3.95(2) 4 ?
K8A K5 4.24(2) 6_566 ?
K8A K9B 4.65(7) 4 ?
K8B O15 2.66(3) 2 ?
K8B O12 2.66(4) 6_566 ?
K8B O2 2.80(2) . ?
K8B O17A 2.97(5) 4 ?
K8B O16 3.05(4) 6_566 ?
K8B Se6 3.469(17) 6_566 ?
K8B K5 3.780(18) 4 ?
K8B Te1 3.835(19) 6_566 ?
K8B K5 4.436(18) 6_566 ?
K9A K9B 0.80(6) . ?
K9A OL1 2.80(3) 6 ?
K9A O6 2.82(3) 4_545 ?
K9A O3 2.84(2) 4_545 ?
K9A O17B 2.94(4) 7 ?
K9A O17A 2.94(5) 7 ?
K9A O16 3.16(4) 7 ?
K9A Se9 3.432(8) 7 ?
K9A CL1 3.49(5) . ?
K9A K11B 3.62(9) 6 ?
K9A Te4 3.908(9) 4_545 ?
K9A K11A 4.18(2) 6 ?
K9B O16 2.40(7) 7 ?
K9B O3 2.52(5) 4_545 ?
K9B O17A 2.58(7) 7 ?
K9B O17B 2.94(6) 7 ?
K9B O6 3.37(6) 4_545 ?
K9B Se9 3.54(5) 7 ?
K9B Te4 3.74(5) 4_545 ?
K9B K5 3.76(5) 7 ?
K9B K3 4.25(5) 4_545 ?
K9B K11B 4.35(11) 6 ?
K9B K8A 4.65(7) 4_545 ?
K10A K10B 0.91(2) . ?
K10A O9 2.50(4) . ?
K10A Se10 3.20(2) 4 ?
K10A O9 3.31(4) 2 ?
K10A OL2 3.35(4) 4 ?
K10A K10B 4.01(3) 2 ?
K10A K3 4.18(2) 4 ?
K10A K10A 4.32(5) 2 ?
K10B OL2 2.79(4) 4 ?
K10B O9 2.86(4) . ?
K10B Se10 3.306(15) 4 ?
K10B K10B 3.53(3) 2 ?
K10B K10A 4.01(3) 2 ?
K10B Te2 4.023(17) 4 ?
K10B K3 4.054(15) 4 ?
K10B K7 4.98(2) 1_565 ?
K11A K11B 1.25(9) . ?
K11A O18 2.36(6) . ?
K11A OL1 2.78(4) . ?
K11A O4 2.79(3) 6_566 ?
K11A O13 2.97(4) 4_545 ?
K11A O6 3.30(3) 7_556 ?
K11A Se12 3.36(2) 6_566 ?
K11A CL1 3.44(6) 6_556 ?
K11A Te3 4.044(19) 6_566 ?
K11A K9A 4.18(2) 6_556 ?
K11A K1 4.301(19) 6_566 ?
K11A K9B 4.96(7) 6_556 ?
K11B OL1 2.37(10) . ?
K11B O13 2.38(10) 4_545 ?
K11B O4 2.67(9) 6_566 ?
K11B O18 3.28(10) . ?
K11B CL1 3.39(10) 6_556 ?
K11B K9A 3.62(9) 6_556 ?
K11B Se9 3.72(9) 4_545 ?
K11B K1 4.07(9) 4_545 ?
K11B K9B 4.35(11) 6_556 ?
K11B K1 4.86(9) 6_566 ?
O2 K5 3.016(19) 4 ?
O3 K9B 2.52(5) 4 ?
O3 K9A 2.84(2) 4 ?
O4 K11B 2.67(9) 6_565 ?
O4 K11A 2.79(3) 6_565 ?
O6 K9A 2.82(3) 4 ?
O6 K11A 3.30(3) 7_556 ?
O6 K9B 3.37(6) 4 ?
O7 K2 3.222(5) 2 ?
O9 K10A 3.31(4) 2 ?
O12 K8B 2.66(4) 6_565 ?
O12 K8A 3.02(5) 6_565 ?
O12 K8A 3.30(5) 4_545 ?
O13 K11B 2.38(10) 4 ?
O13 K11A 2.97(4) 4 ?
O14 K6 2.66(3) 5_565 ?
O15 K8B 2.66(3) 2 ?
O15 K8A 2.81(3) 2 ?
O15 K4 2.92(3) 2 ?
O16 K8A 2.27(4) 6_565 ?
O16 K9B 2.40(7) 7 ?
O16 K8B 3.05(4) 6_565 ?
O16 K9A 3.16(4) 7 ?
O17A O17B 1.42(6) . ?
O17A K9B 2.58(7) 7 ?
O17A K9A 2.94(5) 7 ?
O17A K8B 2.97(5) 4_545 ?
O17B K9A 2.94(4) 7 ?
O17B K9B 2.94(6) 7 ?
OL1 CL1 1.22(6) 6_556 ?
OL1 K9A 2.80(3) 6_556 ?
CL1 OL1 1.22(6) 6 ?
CL1 K11B 3.39(10) 6 ?
CL1 K11A 3.44(6) 6 ?
OL2 CL2 1.39(4) . ?
OL2 K10B 2.79(4) 4_545 ?
OL2 K10A 3.35(4) 4_545 ?
